data_1563588
loop_
_publ_author_name
'Stavila, Vitalie'
'Her, Jae-Hyuk'
'Zhou, Wei'
'Hwang, Son-Jong'
'Kim, Chul'
'Ottley, Leigh Anna M.'
'Udovic, Terrence J.'

_publ_section_title
;
 Probing the structure, stability and hydrogen storage properties of
 calcium dodecahydro-closo-dodecaborate
;
_journal_issue 5
_journal_name_full 'Journal of Solid State Chemistry'
_journal_page_first 1133
_journal_page_last 1140
_journal_paper_doi 10.1016/j.jssc.2010.03.026
_journal_volume 183
_journal_year 2010
_chemical_formula_moiety 'H12 B12 Ca'
_chemical_formula_structural 'H12 B12 Ca'
_chemical_formula_sum 'B12 Ca H12'
_chemical_formula_weight 181.89
_chemical_name_systematic
;
Calcium dodecahydro-closo-dodecaborate
;
_space_group_crystal_system monoclinic
_space_group_IT_number 15
_space_group_name_Hall '-C 2yc'
_space_group_name_H-M_alt 'C 1 2/c 1'
_cell_angle_alpha 90
_cell_angle_beta 89.815(31)
_cell_angle_gamma 90
_cell_formula_units_Z 4
_cell_length_a 7.2420(14)
_cell_length_b 11.9707(25)
_cell_length_c 10.7444(19)
_cell_measurement_temperature 293
_cell_volume 931.4(3)
_computing_cell_refinement TOPAS-Academic
_computing_data_collection Rigaku
_computing_data_reduction TOPAS-Academic
_computing_structure_refinement TOPAS-Academic
_computing_structure_solution TOPAS-Academic
_diffrn_ambient_temperature 293
_diffrn_detector 'scintillation counter with Ni filiter'
_diffrn_measurement_device_type 'Rigaku Ultima III diffractometer'
_diffrn_radiation_monochromator None
_diffrn_radiation_type 'Cu K\a'
_diffrn_radiation_wavelength 1.54059
_diffrn_source 'sealed tube'
_diffrn_source_target Cu
_exptl_absorpt_correction_type none
_pd_char_colour white
_pd_instr_location
;
National Institute of Standards and Technology Center for Neutron Research
;
_pd_meas_2theta_range_inc 0.01
_pd_meas_2theta_range_max 100.000
_pd_meas_2theta_range_min 10.000
_pd_meas_number_of_points 9001
_pd_meas_scan_method step
_pd_proc_2theta_range_inc 0.01
_pd_proc_2theta_range_max 100.0
_pd_proc_2theta_range_min 10.0
_pd_proc_info_excluded_regions none
_pd_proc_ls_background_function
;
Chebyshev polynomial with 12 coefficients
;
_pd_proc_ls_pref_orient_corr
;
none
;
_pd_proc_ls_profile_function
;
Simple_Axial_model function in TOPAS-Academic.
;
_pd_proc_ls_prof_R_factor 0.071
_pd_proc_ls_prof_wR_expected 0.085
_pd_proc_ls_prof_wR_factor 0.092
_pd_proc_wavelength 1.54059
_pd_spec_mounting
;
capillary
;
_pd_spec_mount_mode transmission
_pd_spec_shape cylinder
_refine_ls_extinction_method none
_refine_ls_goodness_of_fit_all 1.086
_refine_ls_hydrogen_treatment constr
_refine_ls_number_parameters 42
_refine_ls_R_I_factor 0.020
_refine_ls_shift/su_max <0.001
_refine_ls_weighting_details 1/(sigma*sigma)
_refine_ls_weighting_scheme sigma
_cod_data_source_file JSSC-2010-183-1133.cif
_cod_data_source_block CaB12H12
_cod_depositor_comments
;
The following automatic conversions were performed:

data item '_space_group_crystal_system' value 'Monoclinic' was
changed to 'monoclinic' in accordance with the built-in table derived
from the CIF Core dictionary named 'cif_core.dic' version 2.4.5 last
updated on 2014-11-21.

Automatic conversion script
Id: cif_fix_values 8369 2020-08-20 11:38:08Z andrius 
;
_cod_original_cell_volume 931.45(31)
_cod_original_sg_symbol_H-M 'C 2/c'
_cod_database_code 1563588

loop_
_symmetry_equiv_pos_site_id
_symmetry_equiv_pos_as_xyz
1 'x, y, z'
2 '-x, y, -z+1/2'
3 '-x, -y, -z'
4 'x, -y, z+1/2'
5 'x+1/2, y+1/2, z'
6 '-x+1/2, y+1/2, -z+1/2'
7 '-x+1/2, -y+1/2, -z'
8 'x+1/2, -y+1/2, z+1/2'

loop_
_atom_site_label
_atom_site_type_symbol
_atom_site_symmetry_multiplicity
_atom_site_fract_x
_atom_site_fract_y
_atom_site_fract_z
_atom_site_occupancy
_atom_site_B_iso_or_equiv
Ca1 Ca+2 4 0 0.8321(11) 0.25 1 1.39(37)
B1 B 8 -0.1721257 0.2517666 0.3242163 1 0.35(48)
B2 B 8 -0.1721257 0.09919344 0.3242163 1 0.35(48)
B3 B 8 0.06770713 0.2989142 0.321555 1 0.35(48)
B4 B 8 0.06770713 0.05204576 0.321555 1 0.35(48)
B5 B 8 0.003172932 0.17548 0.4116466 1 0.35(48)
B6 B 8 0.2159319 0.17548 0.3199103 1 0.35(48)
H1 H 8 -0.2966409 0.306952 0.3779041 1 0.35(48)
H2 H 8 -0.2966409 0.04400796 0.3779041 1 0.35(48)
H3 H 8 0.1166863 0.3882062 0.3733177 1 0.35(48)
H4 H 8 0.1166863 -0.03724623 0.3733177 1 0.35(48)
H5 H 8 0.005468222 0.17548 0.5285814 1 0.35(48)
H6 H 8 0.3721365 0.17548 0.3704831 1 0.35(48)

loop_
_geom_angle_atom_site_label_1
_geom_angle_atom_site_label_2
_geom_angle_atom_site_label_3
_geom_angle
_geom_angle_site_symmetry_1
_geom_angle_site_symmetry_2
_geom_angle_site_symmetry_3
H1 Ca1 H1 163.0(15) 6_455 1_555 5_555
H4 Ca1 H1 54.9(18) 2_565 1_555 6_455
H4 Ca1 H1 141.6(10) 2_565 1_555 5_555
H4 Ca1 H4 90.4(22) 1_565 1_555 2_565
H4 Ca1 H1 141.6(10) 1_565 1_555 6_455
H4 Ca1 H1 54.9(18) 1_565 1_555 5_555
H5 Ca1 H4 128.2(11) 4_564 1_555 1_565
H5 Ca1 H4 55.6(10) 4_564 1_555 2_565
H5 Ca1 H1 48.0(11) 4_564 1_555 6_455
H5 Ca1 H1 131.1(11) 4_564 1_555 5_555
H5 Ca1 H5 175.61(86) 3_566 1_555 4_564
H5 Ca1 H4 55.6(10) 3_566 1_555 1_565
H5 Ca1 H4 128.2(11) 3_566 1_555 2_565
H5 Ca1 H1 131.1(11) 3_566 1_555 6_455
H5 Ca1 H1 48.0(11) 3_566 1_555 5_555
H6 Ca1 H5 55.91(75) 5_455 1_555 3_566
H6 Ca1 H5 120.14(71) 5_455 1_555 4_564
H6 Ca1 H4 111.5(16) 5_455 1_555 1_565
H6 Ca1 H4 135.13(49) 5_455 1_555 2_565
H6 Ca1 H1 88.3(20) 5_455 1_555 6_455
H6 Ca1 H1 78.7(12) 5_455 1_555 5_555
H6 Ca1 H6 80.6(12) 6_555 1_555 5_455
H6 Ca1 H5 120.14(71) 6_555 1_555 3_566
H6 Ca1 H5 55.91(75) 6_555 1_555 4_564
H6 Ca1 H4 135.13(49) 6_555 1_555 1_565
H6 Ca1 H4 111.5(16) 6_555 1_555 2_565
H6 Ca1 H1 78.7(12) 6_555 1_555 6_455
H6 Ca1 H1 88.3(20) 6_555 1_555 5_555
B1 Ca1 H6 63.3(10) 5_555 1_555 6_555
B1 Ca1 H6 84.4(10) 5_555 1_555 5_455
B1 Ca1 H5 72.63(51) 5_555 1_555 3_566
B1 Ca1 H5 105.73(51) 5_555 1_555 4_564
B1 Ca1 H4 74.71(95) 5_555 1_555 1_565
B1 Ca1 H4 140.24(73) 5_555 1_555 2_565
B1 Ca1 H1 142.01(69) 5_555 1_555 6_455
B1 Ca1 H1 26.6(11) 5_555 1_555 5_555
B1 Ca1 B1 138.02(73) 6_455 1_555 5_555
B1 Ca1 H6 84.4(10) 6_455 1_555 6_555
B1 Ca1 H6 63.3(10) 6_455 1_555 5_455
B1 Ca1 H5 105.73(52) 6_455 1_555 3_566
B1 Ca1 H5 72.63(51) 6_455 1_555 4_564
B1 Ca1 H4 140.24(73) 6_455 1_555 1_565
B1 Ca1 H4 74.71(95) 6_455 1_555 2_565
B1 Ca1 H1 26.6(11) 6_455 1_555 6_455
B1 Ca1 H1 142.01(69) 6_455 1_555 5_555
B4 Ca1 B1 95.74(39) 2_565 1_555 6_455
B4 Ca1 B1 125.23(44) 2_565 1_555 5_555
B4 Ca1 H6 129.92(76) 2_565 1_555 6_555
B4 Ca1 H6 143.11(67) 2_565 1_555 5_455
B4 Ca1 H5 108.03(52) 2_565 1_555 3_566
B4 Ca1 H5 76.28(49) 2_565 1_555 4_564
B4 Ca1 H4 64.3(12) 2_565 1_555 1_565
B4 Ca1 H4 26.1(10) 2_565 1_555 2_565
B4 Ca1 H1 79.96(79) 2_565 1_555 6_455
B4 Ca1 H1 116.97(77) 2_565 1_555 5_555
B4 Ca1 B4 38.26(35) 1_565 1_555 2_565
B4 Ca1 B1 125.23(45) 1_565 1_555 6_455
B4 Ca1 B1 95.74(39) 1_565 1_555 5_555
B4 Ca1 H6 143.11(67) 1_565 1_555 6_555
B4 Ca1 H6 129.92(76) 1_565 1_555 5_455
B4 Ca1 H5 76.28(49) 1_565 1_555 3_566
B4 Ca1 H5 108.03(52) 1_565 1_555 4_564
B4 Ca1 H4 26.1(10) 1_565 1_555 1_565
B4 Ca1 H4 64.3(12) 1_565 1_555 2_565
B4 Ca1 H1 116.97(77) 1_565 1_555 6_455
B4 Ca1 H1 79.96(79) 1_565 1_555 5_555
B6 Ca1 B4 124.10(24) 6_555 1_555 1_565
B6 Ca1 B4 131.99(50) 6_555 1_555 2_565
B6 Ca1 B1 108.70(53) 6_555 1_555 6_455
B6 Ca1 B1 38.10(28) 6_555 1_555 5_555
B6 Ca1 H6 25.68(95) 6_555 1_555 6_555
B6 Ca1 H6 84.73(98) 6_555 1_555 5_455
B6 Ca1 H5 104.19(41) 6_555 1_555 3_566
B6 Ca1 H5 72.85(40) 6_555 1_555 4_564
B6 Ca1 H4 109.96(75) 6_555 1_555 1_565
B6 Ca1 H4 125.17(81) 6_555 1_555 2_565
B6 Ca1 H1 104.16(57) 6_555 1_555 6_455
B6 Ca1 H1 64.1(12) 6_555 1_555 5_555
B6 Ca1 B6 98.80(64) 5_455 1_555 6_555
B6 Ca1 B4 131.99(50) 5_455 1_555 1_565
B6 Ca1 B4 124.10(24) 5_455 1_555 2_565
B6 Ca1 B1 38.10(28) 5_455 1_555 6_455
B6 Ca1 B1 108.70(53) 5_455 1_555 5_555
B6 Ca1 H6 84.73(98) 5_455 1_555 6_555
B6 Ca1 H6 25.68(95) 5_455 1_555 5_455
B6 Ca1 H5 72.85(40) 5_455 1_555 3_566
B6 Ca1 H5 104.19(41) 5_455 1_555 4_564
B6 Ca1 H4 125.17(81) 5_455 1_555 1_565
B6 Ca1 H4 109.96(74) 5_455 1_555 2_565
B6 Ca1 H1 64.1(12) 5_455 1_555 6_455
B6 Ca1 H1 104.16(57) 5_455 1_555 5_555
H3 Ca1 B6 151.32(82) 6_555 1_555 5_455
H3 Ca1 B6 53.17(73) 6_555 1_555 6_555
H3 Ca1 B4 76.04(61) 6_555 1_555 1_565
H3 Ca1 B4 80.67(81) 6_555 1_555 2_565
H3 Ca1 B1 137.02(29) 6_555 1_555 6_455
H3 Ca1 B1 54.65(72) 6_555 1_555 5_555
H3 Ca1 H6 67.1(12) 6_555 1_555 6_555
H3 Ca1 H6 135.67(55) 6_555 1_555 5_455
H3 Ca1 H5 116.17(78) 6_555 1_555 3_566
H3 Ca1 H5 64.87(73) 6_555 1_555 4_564
H3 Ca1 H4 76.33(54) 6_555 1_555 1_565
H3 Ca1 H4 86.29(68) 6_555 1_555 2_565
H3 Ca1 H1 112.7(14) 6_555 1_555 6_455
H3 Ca1 H1 71.2(13) 6_555 1_555 5_555
H3 Ca1 H3 155.3(14) 5_455 1_555 6_555
H3 Ca1 B6 53.17(73) 5_455 1_555 5_455
H3 Ca1 B6 151.32(82) 5_455 1_555 6_555
H3 Ca1 B4 80.67(81) 5_455 1_555 1_565
H3 Ca1 B4 76.04(61) 5_455 1_555 2_565
H3 Ca1 B1 54.65(72) 5_455 1_555 6_455
H3 Ca1 B1 137.02(29) 5_455 1_555 5_555
H3 Ca1 H6 135.67(55) 5_455 1_555 6_555
H3 Ca1 H6 67.1(12) 5_455 1_555 5_455
H3 Ca1 H5 64.87(74) 5_455 1_555 3_566
H3 Ca1 H5 116.17(77) 5_455 1_555 4_564
H3 Ca1 H4 86.29(68) 5_455 1_555 1_565
H3 Ca1 H4 76.33(54) 5_455 1_555 2_565
H3 Ca1 H1 71.2(13) 5_455 1_555 6_455
H3 Ca1 H1 112.7(14) 5_455 1_555 5_555
Ca1 B1 B6 76.77(67) 5_445 1_555 2_555
Ca1 B1 B5 161.54(59) 5_445 1_555 1_555
Ca1 B1 B3 136.58(41) 5_445 1_555 1_555
Ca1 B1 B2 110.99(36) 5_445 1_555 1_555
Ca1 B1 B3 89.93(68) 5_445 1_555 2_555
Ca1 B1 H1 46.69(73) 5_445 1_555 1_555
H3 B1 Ca1 71.34(71) 2_555 1_555 5_445
H3 B1 B6 70.28(26) 2_555 1_555 2_555
H3 B1 B5 127.11(39) 2_555 1_555 1_555
H3 B1 B3 70.28(26) 2_555 1_555 1_555
H3 B1 B2 127.11(39) 2_555 1_555 1_555
H3 B1 B3 23.26(50) 2_555 1_555 2_555
H3 B1 H1 98.46(50) 2_555 1_555 1_555
H2 B1 H3 140.34(41) 1_555 1_555 2_555
H2 B1 Ca1 95.63(50) 1_555 1_555 5_445
H2 B1 B6 70.28(25) 1_555 1_555 2_555
H2 B1 B5 70.28(25) 1_555 1_555 1_555
H2 B1 B3 127.11(39) 1_555 1_555 1_555
H2 B1 B2 23.26(50) 1_555 1_555 1_555
H2 B1 B3 127.11(39) 1_555 1_555 2_555
H2 B1 H1 98.46(50) 1_555 1_555 1_555
H5 B1 H2 71.10(11) 1_555 1_555 1_555
H5 B1 H3 140.34(41) 1_555 1_555 2_555
H5 B1 Ca1 141.68(87) 1_555 1_555 5_445
H5 B1 B6 127.11(39) 1_555 1_555 2_555
H5 B1 B5 23.26(50) 1_555 1_555 1_555
H5 B1 B3 70.28(26) 1_555 1_555 1_555
H5 B1 B2 70.28(25) 1_555 1_555 1_555
H5 B1 B3 127.11(39) 1_555 1_555 2_555
H5 B1 H1 98.46(50) 1_555 1_555 1_555
H3 B1 H5 71.10(11) 1_555 1_555 1_555
H3 B1 H2 140.34(41) 1_555 1_555 1_555
H3 B1 H3 71.10(11) 1_555 1_555 2_555
H3 B1 Ca1 121.75(51) 1_555 1_555 5_445
H3 B1 B6 127.11(39) 1_555 1_555 2_555
H3 B1 B5 70.28(26) 1_555 1_555 1_555
H3 B1 B3 23.26(50) 1_555 1_555 1_555
H3 B1 B2 127.11(39) 1_555 1_555 1_555
H3 B1 B3 70.28(26) 1_555 1_555 2_555
H3 B1 H1 98.46(50) 1_555 1_555 1_555
H6 B1 H3 140.34(41) 2_555 1_555 1_555
H6 B1 H5 140.34(41) 2_555 1_555 1_555
H6 B1 H2 71.10(11) 2_555 1_555 1_555
H6 B1 H3 71.10(11) 2_555 1_555 2_555
H6 B1 Ca1 54.23(78) 2_555 1_555 5_445
H6 B1 B6 23.26(50) 2_555 1_555 2_555
H6 B1 B5 127.11(39) 2_555 1_555 1_555
H6 B1 B3 127.11(39) 2_555 1_555 1_555
H6 B1 B2 70.28(25) 2_555 1_555 1_555
H6 B1 B3 70.28(25) 2_555 1_555 2_555
H6 B1 H1 98.46(50) 2_555 1_555 1_555
B1 B1 H6 92.04(43) 2_555 1_555 2_555
B1 B1 H3 56.92(46) 2_555 1_555 1_555
B1 B1 H5 92.04(43) 2_555 1_555 1_555
B1 B1 H2 113.26(50) 2_555 1_555 1_555
B1 B1 H3 56.92(46) 2_555 1_555 2_555
B1 B1 Ca1 125.80(69) 2_555 1_555 5_445
B6 B1 H6 113.26(50) 1_555 1_555 2_555
B6 B1 H3 56.92(46) 1_555 1_555 1_555
B6 B1 H5 56.92(46) 1_555 1_555 1_555
B6 B1 H2 92.04(43) 1_555 1_555 1_555
B6 B1 H3 92.04(43) 1_555 1_555 2_555
B6 B1 Ca1 161.40(73) 1_555 1_555 5_445
B4 B1 H6 92.04(43) 1_555 1_555 2_555
B4 B1 H3 92.04(43) 1_555 1_555 1_555
B4 B1 H5 56.92(46) 1_555 1_555 1_555
B4 B1 H2 56.92(46) 1_555 1_555 1_555
B4 B1 H3 113.26(50) 1_555 1_555 2_555
B4 B1 Ca1 143.82(48) 1_555 1_555 5_445
B5 B1 H6 56.92(46) 2_555 1_555 2_555
B5 B1 H3 92.04(43) 2_555 1_555 1_555
B5 B1 H5 113.26(50) 2_555 1_555 1_555
B5 B1 H2 92.04(43) 2_555 1_555 1_555
B5 B1 H3 56.92(46) 2_555 1_555 2_555
B5 B1 Ca1 102.71(75) 2_555 1_555 5_445
B4 B1 H6 56.92(46) 2_555 1_555 2_555
B4 B1 H3 113.26(50) 2_555 1_555 1_555
B4 B1 H5 92.04(43) 2_555 1_555 1_555
B4 B1 H2 56.92(46) 2_555 1_555 1_555
B4 B1 H3 92.04(43) 2_555 1_555 2_555
B4 B1 Ca1 110.94(60) 2_555 1_555 5_445
H4 B1 B4 154.71(69) 5_455 1_555 2_555
H4 B1 B5 128.37(82) 5_455 1_555 2_555
H4 B1 B4 169.29(69) 5_455 1_555 1_555
H4 B1 B6 138.38(13) 5_455 1_555 1_555
H4 B1 B1 121.59(53) 5_455 1_555 2_555
H4 B1 H6 98.41(56) 5_455 1_555 2_555
H4 B1 H3 81.46(41) 5_455 1_555 1_555
H4 B1 H5 112.6(11) 5_455 1_555 1_555
H4 B1 H2 124.54(85) 5_455 1_555 1_555
H4 B1 H3 72.78(62) 5_455 1_555 2_555
H4 B1 Ca1 45.54(37) 5_455 1_555 5_445
H4 B1 B6 118.71(69) 5_455 1_555 2_555
H4 B1 B5 133.29(69) 5_455 1_555 1_555
H4 B1 B3 103.12(14) 5_455 1_555 1_555
H4 B1 B2 147.38(33) 5_455 1_555 1_555
H4 B1 B3 95.75(76) 5_455 1_555 2_555
H4 B1 H1 27.32(63) 5_455 1_555 1_555
H5 B1 H4 41.94(84) 7_456 1_555 5_455
H5 B1 B4 135.71(76) 7_456 1_555 2_555
H5 B1 B5 150.3(13) 7_456 1_555 2_555
H5 B1 B4 135.19(67) 7_456 1_555 1_555
H5 B1 B6 149.2(13) 7_456 1_555 1_555
H5 B1 B1 163.17(46) 7_456 1_555 2_555
H5 B1 H6 94.2(15) 7_456 1_555 2_555
H5 B1 H3 109.99(90) 7_456 1_555 1_555
H5 B1 H5 93.1(11) 7_456 1_555 1_555
H5 B1 H2 83.56(60) 7_456 1_555 1_555
H5 B1 H3 110.7(12) 7_456 1_555 2_555
H5 B1 Ca1 49.01(75) 7_456 1_555 5_445
H5 B1 B6 116.7(12) 7_456 1_555 2_555
H5 B1 B5 115.6(12) 7_456 1_555 1_555
H5 B1 B3 132.8(10) 7_456 1_555 1_555
H5 B1 B2 106.82(48) 7_456 1_555 1_555
H5 B1 B3 133.65(92) 7_456 1_555 2_555
H5 B1 H1 14.91(49) 7_456 1_555 1_555
B6 B2 H2 121.717(18) 2_555 1_555 1_555
H6 B2 B4 70.28(25) 2_555 1_555 2_555
H6 B2 B5 127.11(39) 2_555 1_555 1_555
H6 B2 B4 127.11(39) 2_555 1_555 1_555
H6 B2 B1 70.28(25) 2_555 1_555 1_555
H6 B2 B6 23.26(50) 2_555 1_555 2_555
H6 B2 H2 98.46(50) 2_555 1_555 1_555
H4 B2 H6 140.34(41) 1_555 1_555 2_555
H4 B2 B4 70.28(26) 1_555 1_555 2_555
H4 B2 B5 70.28(26) 1_555 1_555 1_555
H4 B2 B4 23.26(50) 1_555 1_555 1_555
H4 B2 B1 127.11(39) 1_555 1_555 1_555
H4 B2 B6 127.11(39) 1_555 1_555 2_555
H4 B2 H2 98.46(50) 1_555 1_555 1_555
H5 B2 H4 71.10(11) 1_555 1_555 1_555
H5 B2 H6 140.34(41) 1_555 1_555 2_555
H5 B2 B4 127.11(39) 1_555 1_555 2_555
H5 B2 B5 23.26(50) 1_555 1_555 1_555
H5 B2 B4 70.28(26) 1_555 1_555 1_555
H5 B2 B1 70.28(25) 1_555 1_555 1_555
H5 B2 B6 127.11(39) 1_555 1_555 2_555
H5 B2 H2 98.46(50) 1_555 1_555 1_555
H1 B2 H5 71.10(11) 1_555 1_555 1_555
H1 B2 H4 140.34(41) 1_555 1_555 1_555
H1 B2 H6 71.10(11) 1_555 1_555 2_555
H1 B2 B4 127.11(39) 1_555 1_555 2_555
H1 B2 B5 70.28(25) 1_555 1_555 1_555
H1 B2 B4 127.11(39) 1_555 1_555 1_555
H1 B2 B1 23.26(50) 1_555 1_555 1_555
H1 B2 B6 70.28(25) 1_555 1_555 2_555
H1 B2 H2 98.46(50) 1_555 1_555 1_555
H4 B2 H1 140.34(41) 2_555 1_555 1_555
H4 B2 H5 140.34(41) 2_555 1_555 1_555
H4 B2 H4 71.10(11) 2_555 1_555 1_555
H4 B2 H6 71.10(11) 2_555 1_555 2_555
H4 B2 B4 23.26(50) 2_555 1_555 2_555
H4 B2 B5 127.11(39) 2_555 1_555 1_555
H4 B2 B4 70.28(26) 2_555 1_555 1_555
H4 B2 B1 127.11(39) 2_555 1_555 1_555
H4 B2 B6 70.28(26) 2_555 1_555 2_555
H4 B2 H2 98.46(50) 2_555 1_555 1_555
B3 B2 H4 92.04(43) 2_555 1_555 2_555
B3 B2 H1 56.92(46) 2_555 1_555 1_555
B3 B2 H5 92.04(43) 2_555 1_555 1_555
B3 B2 H4 113.26(50) 2_555 1_555 1_555
B3 B2 H6 56.92(46) 2_555 1_555 2_555
B5 B2 H4 56.92(46) 2_555 1_555 2_555
B5 B2 H1 92.04(43) 2_555 1_555 1_555
B5 B2 H5 113.26(50) 2_555 1_555 1_555
B5 B2 H4 92.04(43) 2_555 1_555 1_555
B5 B2 H6 56.92(46) 2_555 1_555 2_555
B3 B2 H4 113.26(50) 1_555 1_555 2_555
B3 B2 H1 56.92(46) 1_555 1_555 1_555
B3 B2 H5 56.92(46) 1_555 1_555 1_555
B3 B2 H4 92.04(43) 1_555 1_555 1_555
B3 B2 H6 92.04(43) 1_555 1_555 2_555
B6 B2 H4 92.04(43) 1_555 1_555 2_555
B6 B2 H1 92.04(43) 1_555 1_555 1_555
B6 B2 H5 56.92(46) 1_555 1_555 1_555
B6 B2 H4 56.92(46) 1_555 1_555 1_555
B6 B2 H6 113.26(50) 1_555 1_555 2_555
B2 B2 H4 56.92(46) 2_555 1_555 2_555
B2 B2 H1 113.26(50) 2_555 1_555 1_555
B2 B2 H5 92.04(43) 2_555 1_555 1_555
B2 B2 H4 56.92(46) 2_555 1_555 1_555
B2 B2 H6 92.04(43) 2_555 1_555 2_555
H3 B2 B2 121.59(53) 5_445 1_555 2_555
H3 B2 B6 138.38(13) 5_445 1_555 1_555
H3 B2 B3 169.29(69) 5_445 1_555 1_555
H3 B2 B5 128.37(82) 5_445 1_555 2_555
H3 B2 B3 154.71(69) 5_445 1_555 2_555
H3 B2 H4 72.78(62) 5_445 1_555 2_555
H3 B2 H1 124.54(85) 5_445 1_555 1_555
H3 B2 H5 112.6(11) 5_445 1_555 1_555
H3 B2 H4 81.46(41) 5_445 1_555 1_555
H3 B2 H6 98.41(56) 5_445 1_555 2_555
H3 B2 B4 95.75(76) 5_445 1_555 2_555
H3 B2 B5 133.29(69) 5_445 1_555 1_555
H3 B2 B4 103.12(14) 5_445 1_555 1_555
H3 B2 B1 147.38(33) 5_445 1_555 1_555
H3 B2 B6 118.71(69) 5_445 1_555 2_555
H3 B2 H2 27.32(63) 5_445 1_555 1_555
H3 B3 B1 70.28(26) 2_555 1_555 1_555
H3 B3 B5 127.11(39) 2_555 1_555 1_555
H3 B3 B6 127.11(39) 2_555 1_555 1_555
H3 B3 B1 70.28(25) 2_555 1_555 2_555
H3 B3 B3 23.26(50) 2_555 1_555 2_555
H3 B3 H3 98.46(50) 2_555 1_555 1_555
H1 B3 H3 71.10(11) 2_555 1_555 2_555
H1 B3 B1 127.11(39) 2_555 1_555 1_555
H1 B3 B5 127.11(39) 2_555 1_555 1_555
H1 B3 B6 70.28(25) 2_555 1_555 1_555
H1 B3 B1 23.26(50) 2_555 1_555 2_555
H1 B3 B3 70.28(26) 2_555 1_555 2_555
H1 B3 H3 98.46(50) 2_555 1_555 1_555
H5 B3 H1 140.34(41) 1_555 1_555 2_555
H5 B3 H3 140.34(41) 1_555 1_555 2_555
H5 B3 B1 70.28(26) 1_555 1_555 1_555
H5 B3 B5 23.26(50) 1_555 1_555 1_555
H5 B3 B6 70.28(26) 1_555 1_555 1_555
H5 B3 B1 127.11(39) 1_555 1_555 2_555
H5 B3 B3 127.11(39) 1_555 1_555 2_555
H5 B3 H3 98.46(50) 1_555 1_555 1_555
H1 B3 H5 71.10(11) 1_555 1_555 1_555
H1 B3 H1 140.34(41) 1_555 1_555 2_555
H1 B3 H3 71.10(11) 1_555 1_555 2_555
H1 B3 B1 23.26(50) 1_555 1_555 1_555
H1 B3 B5 70.28(26) 1_555 1_555 1_555
H1 B3 B6 127.11(39) 1_555 1_555 1_555
H1 B3 B1 127.11(39) 1_555 1_555 2_555
H1 B3 B3 70.28(26) 1_555 1_555 2_555
H1 B3 H3 98.46(50) 1_555 1_555 1_555
H6 B3 H1 140.34(41) 1_555 1_555 1_555
H6 B3 H5 71.10(11) 1_555 1_555 1_555
H6 B3 H1 71.10(11) 1_555 1_555 2_555
H6 B3 H3 140.34(41) 1_555 1_555 2_555
H6 B3 B1 127.11(39) 1_555 1_555 1_555
H6 B3 B5 70.28(26) 1_555 1_555 1_555
H6 B3 B6 23.26(50) 1_555 1_555 1_555
H6 B3 B1 70.28(26) 1_555 1_555 2_555
H6 B3 B3 127.11(39) 1_555 1_555 2_555
H6 B3 H3 98.46(50) 1_555 1_555 1_555
B2 B3 H6 56.92(46) 2_555 1_555 1_555
B2 B3 H1 113.26(50) 2_555 1_555 1_555
B2 B3 H5 92.04(43) 2_555 1_555 1_555
B2 B3 H1 56.92(46) 2_555 1_555 2_555
B2 B3 H3 92.04(43) 2_555 1_555 2_555
B5 B3 H6 92.04(43) 2_555 1_555 1_555
B5 B3 H1 92.04(43) 2_555 1_555 1_555
B5 B3 H5 113.26(50) 2_555 1_555 1_555
B5 B3 H1 56.92(46) 2_555 1_555 2_555
B5 B3 H3 56.92(46) 2_555 1_555 2_555
B2 B3 H6 92.04(43) 1_555 1_555 1_555
B2 B3 H1 56.92(46) 1_555 1_555 1_555
B2 B3 H5 56.92(46) 1_555 1_555 1_555
B2 B3 H1 113.26(50) 1_555 1_555 2_555
B2 B3 H3 92.04(43) 1_555 1_555 2_555
B4 B3 H6 56.92(46) 1_555 1_555 1_555
B4 B3 H1 92.04(43) 1_555 1_555 1_555
B4 B3 H5 56.92(46) 1_555 1_555 1_555
B4 B3 H1 92.04(43) 1_555 1_555 2_555
B4 B3 H3 113.26(50) 1_555 1_555 2_555
B6 B3 H6 113.26(50) 2_555 1_555 1_555
B6 B3 H1 56.92(46) 2_555 1_555 1_555
B6 B3 H5 92.04(43) 2_555 1_555 1_555
B6 B3 H1 92.04(43) 2_555 1_555 2_555
B6 B3 H3 56.92(46) 2_555 1_555 2_555
H2 B3 B6 141.39(38) 5_555 1_555 2_555
H2 B3 B4 158.50(35) 5_555 1_555 1_555
H2 B3 B2 159.12(67) 5_555 1_555 1_555
H2 B3 B5 133.08(78) 5_555 1_555 2_555
H2 B3 B2 140.82(70) 5_555 1_555 2_555
H2 B3 H6 102.48(30) 5_555 1_555 1_555
H2 B3 H1 103.18(98) 5_555 1_555 1_555
H2 B3 H5 113.7(11) 5_555 1_555 1_555
H2 B3 H1 85.90(56) 5_555 1_555 2_555
H2 B3 H3 86.32(63) 5_555 1_555 2_555
H2 B3 B1 125.55(46) 5_555 1_555 1_555
H2 B3 B5 136.91(77) 5_555 1_555 1_555
H2 B3 B6 124.83(34) 5_555 1_555 1_555
H2 B3 B1 108.89(80) 5_555 1_555 2_555
H2 B3 B3 109.27(56) 5_555 1_555 2_555
H2 B3 H3 15.20(78) 5_555 1_555 1_555
H2 B4 B4 70.28(26) 1_555 1_555 2_555
H2 B4 B2 127.11(39) 1_555 1_555 2_555
H2 B4 B5 70.28(26) 1_555 1_555 1_555
H2 B4 B2 23.26(50) 1_555 1_555 1_555
H2 B4 B6 127.11(39) 1_555 1_555 1_555
H2 B4 H4 98.46(50) 1_555 1_555 1_555
H6 B4 H2 140.34(41) 1_555 1_555 1_555
H6 B4 B4 127.11(39) 1_555 1_555 2_555
H6 B4 B2 70.28(26) 1_555 1_555 2_555
H6 B4 B5 70.28(26) 1_555 1_555 1_555
H6 B4 B2 127.11(39) 1_555 1_555 1_555
H6 B4 B6 23.26(50) 1_555 1_555 1_555
H6 B4 H4 98.46(50) 1_555 1_555 1_555
H5 B4 H6 71.10(11) 1_555 1_555 1_555
H5 B4 H2 71.10(11) 1_555 1_555 1_555
H5 B4 B4 127.11(39) 1_555 1_555 2_555
H5 B4 B2 127.11(39) 1_555 1_555 2_555
H5 B4 B5 23.26(50) 1_555 1_555 1_555
H5 B4 B2 70.28(26) 1_555 1_555 1_555
H5 B4 B6 70.28(26) 1_555 1_555 1_555
H5 B4 H4 98.46(50) 1_555 1_555 1_555
H2 B4 H5 140.34(41) 2_555 1_555 1_555
H2 B4 H6 71.10(11) 2_555 1_555 1_555
H2 B4 H2 140.34(41) 2_555 1_555 1_555
H2 B4 B4 70.28(26) 2_555 1_555 2_555
H2 B4 B2 23.26(50) 2_555 1_555 2_555
H2 B4 B5 127.11(39) 2_555 1_555 1_555
H2 B4 B2 127.11(39) 2_555 1_555 1_555
H2 B4 B6 70.28(25) 2_555 1_555 1_555
H2 B4 H4 98.46(50) 2_555 1_555 1_555
H4 B4 H2 71.10(11) 2_555 1_555 2_555
H4 B4 H5 140.34(41) 2_555 1_555 1_555
H4 B4 H6 140.34(41) 2_555 1_555 1_555
H4 B4 H2 71.10(11) 2_555 1_555 1_555
H4 B4 B4 23.26(50) 2_555 1_555 2_555
H4 B4 B2 70.28(25) 2_555 1_555 2_555
H4 B4 B5 127.11(39) 2_555 1_555 1_555
H4 B4 B2 70.28(26) 2_555 1_555 1_555
H4 B4 B6 127.11(39) 2_555 1_555 1_555
H4 B4 H4 98.46(50) 2_555 1_555 1_555
Ca1 B4 H4 47.61(51) 1_545 1_555 2_555
Ca1 B4 H2 81.71(33) 1_545 1_555 2_555
Ca1 B4 H5 135.52(40) 1_545 1_555 1_555
Ca1 B4 H6 135.52(40) 1_545 1_555 1_555
Ca1 B4 H2 81.71(33) 1_545 1_555 1_555
Ca1 B4 B4 70.87(17) 1_545 1_555 2_555
Ca1 B4 B2 97.36(10) 1_545 1_555 2_555
Ca1 B4 B5 149.952(34) 1_545 1_555 1_555
Ca1 B4 B2 97.36(11) 1_545 1_555 1_555
Ca1 B4 B6 149.952(45) 1_545 1_555 1_555
Ca1 B4 H4 50.85(18) 1_545 1_555 1_555
B6 B4 Ca1 101.96(17) 2_555 1_555 1_545
B6 B4 H4 56.92(46) 2_555 1_555 2_555
B6 B4 H2 92.04(43) 2_555 1_555 2_555
B6 B4 H5 92.04(43) 2_555 1_555 1_555
B6 B4 H6 113.26(50) 2_555 1_555 1_555
B6 B4 H2 56.92(46) 2_555 1_555 1_555
B5 B4 Ca1 101.96(17) 2_555 1_555 1_545
B5 B4 H4 56.92(46) 2_555 1_555 2_555
B5 B4 H2 56.92(46) 2_555 1_555 2_555
B5 B4 H5 113.26(50) 2_555 1_555 1_555
B5 B4 H6 92.04(43) 2_555 1_555 1_555
B5 B4 H2 92.04(43) 2_555 1_555 1_555
B1 B4 Ca1 131.53(13) 2_555 1_555 1_545
B1 B4 H4 92.04(43) 2_555 1_555 2_555
B1 B4 H2 56.92(46) 2_555 1_555 2_555
B1 B4 H5 92.04(43) 2_555 1_555 1_555
B1 B4 H6 56.92(46) 2_555 1_555 1_555
B1 B4 H2 113.26(50) 2_555 1_555 1_555
B3 B4 Ca1 160.87(17) 1_555 1_555 1_545
B3 B4 H4 113.26(50) 1_555 1_555 2_555
B3 B4 H2 92.04(43) 1_555 1_555 2_555
B3 B4 H5 56.92(46) 1_555 1_555 1_555
B3 B4 H6 56.92(46) 1_555 1_555 1_555
B3 B4 H2 92.04(43) 1_555 1_555 1_555
B1 B4 Ca1 131.53(14) 1_555 1_555 1_545
B1 B4 H4 92.04(43) 1_555 1_555 2_555
B1 B4 H2 113.26(50) 1_555 1_555 2_555
B1 B4 H5 56.92(46) 1_555 1_555 1_555
B1 B4 H6 92.04(43) 1_555 1_555 1_555
B1 B4 H2 56.92(46) 1_555 1_555 1_555
B1 B4 H4 148.283(11) 1_555 1_555 1_555
H1 B4 B1 159.12(67) 5_545 1_555 1_555
H1 B4 B3 158.50(35) 5_545 1_555 1_555
H1 B4 B1 140.82(70) 5_545 1_555 2_555
H1 B4 B5 133.08(78) 5_545 1_555 2_555
H1 B4 B6 141.39(38) 5_545 1_555 2_555
H1 B4 Ca1 39.57(47) 5_545 1_555 1_545
H1 B4 H4 86.32(63) 5_545 1_555 2_555
H1 B4 H2 85.90(56) 5_545 1_555 2_555
H1 B4 H5 113.7(11) 5_545 1_555 1_555
H1 B4 H6 102.48(30) 5_545 1_555 1_555
H1 B4 H2 103.18(98) 5_545 1_555 1_555
H1 B4 B4 109.27(56) 5_545 1_555 2_555
H1 B4 B2 108.89(80) 5_545 1_555 2_555
H1 B4 B5 136.91(77) 5_545 1_555 1_555
H1 B4 B2 125.55(46) 5_545 1_555 1_555
H1 B4 B6 124.83(34) 5_545 1_555 1_555
H1 B4 H4 15.20(78) 5_545 1_555 1_555
B6 B5 H5 121.717(23) 1_555 1_555 1_555
B1 B5 H5 121.717(19) 1_555 1_555 1_555
H4 B5 B1 127.11(39) 1_555 1_555 1_555
H4 B5 B2 70.28(25) 1_555 1_555 1_555
H4 B5 B4 23.26(50) 1_555 1_555 1_555
H4 B5 B3 127.11(39) 1_555 1_555 1_555
H4 B5 B6 70.28(25) 1_555 1_555 1_555
H4 B5 H5 98.46(50) 1_555 1_555 1_555
H2 B5 H4 71.10(11) 1_555 1_555 1_555
H2 B5 B1 70.28(26) 1_555 1_555 1_555
H2 B5 B2 23.26(50) 1_555 1_555 1_555
H2 B5 B4 70.28(26) 1_555 1_555 1_555
H2 B5 B3 127.11(39) 1_555 1_555 1_555
H2 B5 B6 127.11(39) 1_555 1_555 1_555
H2 B5 H5 98.46(50) 1_555 1_555 1_555
H6 B5 H2 140.34(41) 1_555 1_555 1_555
H6 B5 H4 71.10(11) 1_555 1_555 1_555
H6 B5 B1 127.11(39) 1_555 1_555 1_555
H6 B5 B2 127.11(39) 1_555 1_555 1_555
H6 B5 B4 70.28(26) 1_555 1_555 1_555
H6 B5 B3 70.28(26) 1_555 1_555 1_555
H6 B5 B6 23.26(50) 1_555 1_555 1_555
H6 B5 H5 98.46(50) 1_555 1_555 1_555
H3 B5 H6 71.10(11) 1_555 1_555 1_555
H3 B5 H2 140.34(41) 1_555 1_555 1_555
H3 B5 H4 140.34(41) 1_555 1_555 1_555
H3 B5 B1 70.28(25) 1_555 1_555 1_555
H3 B5 B2 127.11(39) 1_555 1_555 1_555
H3 B5 B4 127.11(39) 1_555 1_555 1_555
H3 B5 B3 23.26(50) 1_555 1_555 1_555
H3 B5 B6 70.28(25) 1_555 1_555 1_555
H3 B5 H5 98.46(50) 1_555 1_555 1_555
H1 B5 H3 71.10(11) 1_555 1_555 1_555
H1 B5 H6 140.34(41) 1_555 1_555 1_555
H1 B5 H2 71.10(11) 1_555 1_555 1_555
H1 B5 H4 140.34(41) 1_555 1_555 1_555
H1 B5 B1 23.26(50) 1_555 1_555 1_555
H1 B5 B2 70.28(26) 1_555 1_555 1_555
H1 B5 B4 127.11(39) 1_555 1_555 1_555
H1 B5 B3 70.28(26) 1_555 1_555 1_555
H1 B5 B6 127.11(39) 1_555 1_555 1_555
H1 B5 H5 98.46(50) 1_555 1_555 1_555
H1 B5 H1 68.1(11) 7_456 1_555 1_555
H1 B5 H3 102.71(56) 7_456 1_555 1_555
H1 B5 H6 132.6(16) 7_456 1_555 1_555
H1 B5 H2 73.5(12) 7_456 1_555 1_555
H1 B5 H4 111.5(10) 7_456 1_555 1_555
H1 B5 B1 90.4(13) 7_456 1_555 1_555
H1 B5 B2 94.9(12) 7_456 1_555 1_555
H1 B5 B4 130.04(64) 7_456 1_555 1_555
H1 B5 B3 121.20(67) 7_456 1_555 1_555
H1 B5 B6 155.6(14) 7_456 1_555 1_555
H1 B5 H5 34.5(14) 7_456 1_555 1_555
B3 B5 H1 124.8(12) 2_555 1_555 7_456
B3 B5 H1 56.92(46) 2_555 1_555 1_555
B3 B5 H3 56.92(46) 2_555 1_555 1_555
B3 B5 H6 92.04(43) 2_555 1_555 1_555
B3 B5 H2 92.04(43) 2_555 1_555 1_555
B3 B5 H4 113.26(50) 2_555 1_555 1_555
B1 B5 H1 156.30(83) 2_555 1_555 7_456
B1 B5 H1 92.04(43) 2_555 1_555 1_555
B1 B5 H3 56.92(46) 2_555 1_555 1_555
B1 B5 H6 56.92(46) 2_555 1_555 1_555
B1 B5 H2 113.26(50) 2_555 1_555 1_555
B1 B5 H4 92.04(43) 2_555 1_555 1_555
B6 B5 H1 113.9(14) 2_555 1_555 7_456
B6 B5 H1 56.92(46) 2_555 1_555 1_555
B6 B5 H3 92.04(43) 2_555 1_555 1_555
B6 B5 H6 113.26(50) 2_555 1_555 1_555
B6 B5 H2 56.92(46) 2_555 1_555 1_555
B6 B5 H4 92.04(43) 2_555 1_555 1_555
B2 B5 H1 164.47(88) 2_555 1_555 7_456
B2 B5 H1 113.26(50) 2_555 1_555 1_555
B2 B5 H3 92.04(43) 2_555 1_555 1_555
B2 B5 H6 56.92(46) 2_555 1_555 1_555
B2 B5 H2 92.04(43) 2_555 1_555 1_555
B2 B5 H4 56.92(46) 2_555 1_555 1_555
B4 B5 H1 130.4(12) 2_555 1_555 7_456
B4 B5 H1 92.04(43) 2_555 1_555 1_555
B4 B5 H3 113.26(50) 2_555 1_555 1_555
B4 B5 H6 92.04(43) 2_555 1_555 1_555
B4 B5 H2 56.92(46) 2_555 1_555 1_555
B4 B5 H4 56.92(46) 2_555 1_555 1_555
B4 B5 H5 148.2825(72) 2_555 1_555 1_555
H4 B5 B4 109.27(49) 3_556 1_555 2_555
H4 B5 B2 127.90(65) 3_556 1_555 2_555
H4 B5 B6 119.91(85) 3_556 1_555 2_555
H4 B5 B1 163.47(75) 3_556 1_555 2_555
H4 B5 B3 152.5(10) 3_556 1_555 2_555
H4 B5 H1 40.21(99) 3_556 1_555 7_456
H4 B5 H1 101.3(13) 3_556 1_555 1_555
H4 B5 H3 136.93(85) 3_556 1_555 1_555
H4 B5 H6 114.4(10) 3_556 1_555 1_555
H4 B5 H2 63.10(98) 3_556 1_555 1_555
H4 B5 H4 71.46(57) 3_556 1_555 1_555
H4 B5 B1 118.5(11) 3_556 1_555 1_555
H4 B5 B2 85.39(74) 3_556 1_555 1_555
H4 B5 B4 92.02(62) 3_556 1_555 1_555
H4 B5 B3 159.54(52) 3_556 1_555 1_555
H4 B5 B6 131.6(11) 3_556 1_555 1_555
H4 B5 H5 39.36(54) 3_556 1_555 1_555
H6 B5 H4 79.47(50) 7_556 1_555 3_556
H6 B5 B4 170.4(11) 7_556 1_555 2_555
H6 B5 B2 135.1(13) 7_556 1_555 2_555
H6 B5 B6 143.05(66) 7_556 1_555 2_555
H6 B5 B1 110.6(10) 7_556 1_555 2_555
H6 B5 B3 114.00(56) 7_556 1_555 2_555
H6 B5 H1 58.96(43) 7_556 1_555 7_456
H6 B5 H1 90.1(12) 7_556 1_555 1_555
H6 B5 H3 58.75(91) 7_556 1_555 1_555
H6 B5 H6 80.4(12) 7_556 1_555 1_555
H6 B5 H2 132.5(14) 7_556 1_555 1_555
H6 B5 H4 124.80(53) 7_556 1_555 1_555
H6 B5 B1 107.89(78) 7_556 1_555 1_555
H6 B5 B2 152.4(13) 7_556 1_555 1_555
H6 B5 B4 142.76(97) 7_556 1_555 1_555
H6 B5 B3 81.90(74) 7_556 1_555 1_555
H6 B5 B6 99.3(13) 7_556 1_555 1_555
H6 B5 H5 40.13(81) 7_556 1_555 1_555
B1 B6 H6 121.717(21) 2_555 1_555 1_555
B2 B6 H6 121.717(21) 2_555 1_555 1_555
H4 B6 B2 70.28(25) 1_555 1_555 2_555
H4 B6 B3 127.11(39) 1_555 1_555 1_555
H4 B6 B5 70.28(25) 1_555 1_555 1_555
H4 B6 B4 23.26(50) 1_555 1_555 1_555
H4 B6 B1 127.11(39) 1_555 1_555 2_555
H4 B6 H6 98.46(50) 1_555 1_555 1_555
H1 B6 H4 140.34(41) 2_555 1_555 1_555
H1 B6 B2 70.28(26) 2_555 1_555 2_555
H1 B6 B3 70.28(26) 2_555 1_555 1_555
H1 B6 B5 127.11(39) 2_555 1_555 1_555
H1 B6 B4 127.11(39) 2_555 1_555 1_555
H1 B6 B1 23.26(50) 2_555 1_555 2_555
H1 B6 H6 98.46(50) 2_555 1_555 1_555
H5 B6 H1 140.34(41) 1_555 1_555 2_555
H5 B6 H4 71.10(11) 1_555 1_555 1_555
H5 B6 B2 127.11(39) 1_555 1_555 2_555
H5 B6 B3 70.28(25) 1_555 1_555 1_555
H5 B6 B5 23.26(50) 1_555 1_555 1_555
H5 B6 B4 70.28(25) 1_555 1_555 1_555
H5 B6 B1 127.11(39) 1_555 1_555 2_555
H5 B6 H6 98.46(50) 1_555 1_555 1_555
H3 B6 H5 71.10(11) 1_555 1_555 1_555
H3 B6 H1 71.10(11) 1_555 1_555 2_555
H3 B6 H4 140.34(41) 1_555 1_555 1_555
H3 B6 B2 127.11(39) 1_555 1_555 2_555
H3 B6 B3 23.26(50) 1_555 1_555 1_555
H3 B6 B5 70.28(25) 1_555 1_555 1_555
H3 B6 B4 127.11(39) 1_555 1_555 1_555
H3 B6 B1 70.28(25) 1_555 1_555 2_555
H3 B6 H6 98.46(50) 1_555 1_555 1_555
H2 B6 H3 140.34(41) 2_555 1_555 1_555
H2 B6 H5 140.34(41) 2_555 1_555 1_555
H2 B6 H1 71.10(11) 2_555 1_555 2_555
H2 B6 H4 71.10(11) 2_555 1_555 1_555
H2 B6 B2 23.26(50) 2_555 1_555 2_555
H2 B6 B3 127.11(39) 2_555 1_555 1_555
H2 B6 B5 127.11(39) 2_555 1_555 1_555
H2 B6 B4 70.28(26) 2_555 1_555 1_555
H2 B6 B1 70.28(26) 2_555 1_555 2_555
H2 B6 H6 98.46(50) 2_555 1_555 1_555
Ca1 B6 H2 91.23(66) 5_545 1_555 2_555
Ca1 B6 H3 68.40(48) 5_545 1_555 1_555
Ca1 B6 H5 127.99(70) 5_545 1_555 1_555
Ca1 B6 H1 42.68(79) 5_545 1_555 2_555
Ca1 B6 H4 148.90(49) 5_545 1_555 1_555
Ca1 B6 B2 103.31(69) 5_545 1_555 2_555
Ca1 B6 B3 83.98(28) 5_545 1_555 1_555
Ca1 B6 B5 137.82(46) 5_545 1_555 1_555
Ca1 B6 B4 161.46(58) 5_545 1_555 1_555
Ca1 B6 B1 65.13(61) 5_545 1_555 2_555
Ca1 B6 H6 57.98(52) 5_545 1_555 1_555
B3 B6 Ca1 92.14(44) 2_555 1_555 5_545
B3 B6 H2 92.04(43) 2_555 1_555 2_555
B3 B6 H3 56.92(46) 2_555 1_555 1_555
B3 B6 H5 92.04(43) 2_555 1_555 1_555
B3 B6 H1 56.92(46) 2_555 1_555 2_555
B3 B6 H4 113.26(50) 2_555 1_555 1_555
B5 B6 Ca1 99.52(66) 2_555 1_555 5_545
B5 B6 H2 56.92(46) 2_555 1_555 2_555
B5 B6 H3 92.04(43) 2_555 1_555 1_555
B5 B6 H5 113.26(50) 2_555 1_555 1_555
B5 B6 H1 56.92(46) 2_555 1_555 2_555
B5 B6 H4 92.04(43) 2_555 1_555 1_555
B2 B6 Ca1 152.04(40) 1_555 1_555 5_545
B2 B6 H2 92.04(43) 1_555 1_555 2_555
B2 B6 H3 92.04(43) 1_555 1_555 1_555
B2 B6 H5 56.92(46) 1_555 1_555 1_555
B2 B6 H1 113.26(50) 1_555 1_555 2_555
B2 B6 H4 56.92(46) 1_555 1_555 1_555
B1 B6 Ca1 118.76(28) 1_555 1_555 5_545
B1 B6 H2 113.26(50) 1_555 1_555 2_555
B1 B6 H3 56.92(46) 1_555 1_555 1_555
B1 B6 H5 56.92(46) 1_555 1_555 1_555
B1 B6 H1 92.04(43) 1_555 1_555 2_555
B1 B6 H4 92.04(43) 1_555 1_555 1_555
B4 B6 Ca1 133.49(70) 2_555 1_555 5_545
B4 B6 H2 56.92(46) 2_555 1_555 2_555
B4 B6 H3 113.26(50) 2_555 1_555 1_555
B4 B6 H5 92.04(43) 2_555 1_555 1_555
B4 B6 H1 92.04(43) 2_555 1_555 2_555
B4 B6 H4 56.92(46) 2_555 1_555 1_555
B4 B6 H6 148.2825(96) 2_555 1_555 1_555
H5 B6 B4 175.07(85) 7_556 1_555 2_555
H5 B6 B1 115.31(98) 7_556 1_555 1_555
H5 B6 B2 141.0(13) 7_556 1_555 1_555
H5 B6 B5 141.40(73) 7_556 1_555 2_555
H5 B6 B3 115.47(53) 7_556 1_555 2_555
H5 B6 Ca1 46.23(70) 7_556 1_555 5_545
H5 B6 H2 126.7(14) 7_556 1_555 2_555
H5 B6 H3 61.82(88) 7_556 1_555 1_555
H5 B6 H5 86.1(11) 7_556 1_555 1_555
H5 B6 H1 86.5(13) 7_556 1_555 2_555
H5 B6 H4 126.39(50) 7_556 1_555 1_555
H5 B6 B2 146.6(13) 7_556 1_555 2_555
H5 B6 B3 85.08(71) 7_556 1_555 1_555
H5 B6 B5 105.2(13) 7_556 1_555 1_555
H5 B6 B4 146.15(92) 7_556 1_555 1_555
H5 B6 B1 105.56(80) 7_556 1_555 2_555
H5 B6 H6 36.64(73) 7_556 1_555 1_555
H5 H1 B1 154.88(87) 7_456 1_555 1_555
H4 H1 H5 69.0(11) 5_455 1_555 7_456
H4 H1 B1 135.64(89) 5_455 1_555 1_555
Ca1 H1 H4 67.2(13) 5_445 1_555 5_455
Ca1 H1 H5 75.8(11) 5_445 1_555 7_456
Ca1 H1 B1 106.7(13) 5_445 1_555 1_555
B3 H1 Ca1 85.0(10) 2_555 1_555 5_445
B3 H1 H4 102.03(88) 2_555 1_555 5_455
B3 H1 H5 160.8(19) 2_555 1_555 7_456
B3 H1 B1 35.03(50) 2_555 1_555 1_555
B3 H1 B3 39.43(51) 1_555 1_555 2_555
B3 H1 Ca1 124.0(13) 1_555 1_555 5_445
B3 H1 H4 109.80(38) 1_555 1_555 5_455
B3 H1 H5 158.8(23) 1_555 1_555 7_456
B3 H1 B1 35.03(50) 1_555 1_555 1_555
B5 H1 B3 39.43(51) 1_555 1_555 1_555
B5 H1 B3 66.16(93) 1_555 1_555 2_555
B5 H1 Ca1 139.2(16) 1_555 1_555 5_445
B5 H1 H4 144.11(54) 1_555 1_555 5_455
B5 H1 H5 131.1(16) 1_555 1_555 7_456
B5 H1 B1 35.03(50) 1_555 1_555 1_555
B2 H1 B5 39.43(51) 1_555 1_555 1_555
B2 H1 B3 66.16(93) 1_555 1_555 1_555
B2 H1 B3 66.16(93) 1_555 1_555 2_555
B2 H1 Ca1 103.5(10) 1_555 1_555 5_445
B2 H1 H4 166.2(11) 1_555 1_555 5_455
B2 H1 H5 119.87(77) 1_555 1_555 7_456
B2 H1 B1 35.03(50) 1_555 1_555 1_555
B6 H1 B2 39.43(51) 2_555 1_555 1_555
B6 H1 B5 66.16(93) 2_555 1_555 1_555
B6 H1 B3 66.16(93) 2_555 1_555 1_555
B6 H1 B3 39.43(51) 2_555 1_555 2_555
B6 H1 Ca1 73.23(96) 2_555 1_555 5_445
B6 H1 H4 126.8(11) 2_555 1_555 5_455
B6 H1 H5 132.5(17) 2_555 1_555 7_456
B6 H1 B1 35.03(50) 2_555 1_555 1_555
B5 H1 B6 144.67(78) 7_456 1_555 2_555
B5 H1 B2 115.52(56) 7_456 1_555 1_555
B5 H1 B5 111.9(11) 7_456 1_555 1_555
B5 H1 B3 136.3(14) 7_456 1_555 1_555
B5 H1 B3 175.1(11) 7_456 1_555 2_555
B5 H1 Ca1 98.8(15) 7_456 1_555 5_445
B5 H1 H4 76.9(11) 7_456 1_555 5_455
B5 H1 H5 23.0(14) 7_456 1_555 7_456
B5 H1 B1 144.6(10) 7_456 1_555 1_555
H6 H1 B5 66.89(60) 1_455 1_555 7_456
H6 H1 B6 80.7(12) 1_455 1_555 2_555
H6 H1 B2 76.59(75) 1_455 1_555 1_555
H6 H1 B5 110.8(11) 1_455 1_555 1_555
H6 H1 B3 142.0(16) 1_455 1_555 1_555
H6 H1 B3 117.9(14) 1_455 1_555 2_555
H6 H1 Ca1 57.1(12) 1_455 1_555 5_445
H6 H1 H4 104.6(17) 1_455 1_555 5_455
H6 H1 H5 52.22(64) 1_455 1_555 7_456
H6 H1 B1 107.3(12) 1_455 1_555 1_555
H1 H1 H6 88.05(41) 7_456 1_555 1_455
H1 H1 B5 55.8(12) 7_456 1_555 7_456
H1 H1 B6 111.7(17) 7_456 1_555 2_555
H1 H1 B2 72.3(12) 7_456 1_555 1_555
H1 H1 B5 56.1(12) 7_456 1_555 1_555
H1 H1 B3 87.6(15) 7_456 1_555 1_555
H1 H1 B3 122.1(20) 7_456 1_555 2_555
H1 H1 Ca1 144.3(14) 7_456 1_555 5_445
H1 H1 H4 121.3(18) 7_456 1_555 5_455
H1 H1 H5 76.2(23) 7_456 1_555 7_456
H1 H1 B1 90.0(16) 7_456 1_555 1_555
H3 H1 H1 142.0(15) 2_555 1_555 7_456
H3 H1 H6 119.3(14) 2_555 1_555 1_455
H3 H1 B5 156.30(83) 2_555 1_555 7_456
H3 H1 B6 54.452(55) 2_555 1_555 2_555
H3 H1 B2 87.96(43) 2_555 1_555 1_555
H3 H1 B5 87.96(43) 2_555 1_555 1_555
H3 H1 B3 54.452(58) 2_555 1_555 1_555
H3 H1 B3 23.26(50) 2_555 1_555 2_555
H3 H1 Ca1 71.0(10) 2_555 1_555 5_445
H3 H1 H4 79.45(99) 2_555 1_555 5_455
H3 H1 H5 140.9(16) 2_555 1_555 7_456
H3 H1 B1 58.283(18) 2_555 1_555 1_555
H2 H1 H1 63.3(11) 1_555 1_555 7_456
H2 H1 H6 56.7(11) 1_555 1_555 1_455
H2 H1 B5 94.44(64) 1_555 1_555 7_456
H2 H1 B6 54.452(54) 1_555 1_555 2_555
H2 H1 B2 23.26(50) 1_555 1_555 1_555
H2 H1 B5 54.452(54) 1_555 1_555 1_555
H2 H1 B3 87.96(43) 1_555 1_555 1_555
H2 H1 B3 87.96(43) 1_555 1_555 2_555
H2 H1 Ca1 98.50(75) 1_555 1_555 5_445
H2 H1 H4 161.34(62) 1_555 1_555 5_455
H2 H1 H5 96.62(88) 1_555 1_555 7_456
H3 H1 H1 86.4(12) 1_555 1_555 7_456
H3 H1 H6 164.5(11) 1_555 1_555 1_455
H3 H1 B5 120.7(13) 1_555 1_555 7_456
H3 H1 B6 87.96(43) 1_555 1_555 2_555
H3 H1 B2 87.96(43) 1_555 1_555 1_555
H3 H1 B5 54.452(54) 1_555 1_555 1_555
H3 H1 B3 23.26(50) 1_555 1_555 1_555
H3 H1 B3 54.452(56) 1_555 1_555 2_555
H3 H1 Ca1 129.23(82) 1_555 1_555 5_445
H3 H1 H4 90.58(61) 1_555 1_555 5_455
H3 H1 H5 139.4(19) 1_555 1_555 7_456
H3 H1 B1 58.283(15) 1_555 1_555 1_555
H5 H1 H1 34.3(16) 1_555 1_555 7_456
H5 H1 H6 108.8(12) 1_555 1_555 1_455
H5 H1 B5 89.6(13) 1_555 1_555 7_456
H5 H1 B6 87.96(43) 1_555 1_555 2_555
H5 H1 B2 54.452(54) 1_555 1_555 1_555
H5 H1 B5 23.26(50) 1_555 1_555 1_555
H5 H1 B3 54.452(55) 1_555 1_555 1_555
H5 H1 B3 87.96(43) 1_555 1_555 2_555
H5 H1 Ca1 157.65(97) 1_555 1_555 5_445
H5 H1 H4 135.14(82) 1_555 1_555 5_455
H5 H1 H5 110.5(17) 1_555 1_555 7_456
H5 H1 B1 58.283(11) 1_555 1_555 1_555
H6 H1 H1 123.2(11) 2_555 1_555 7_456
H6 H1 H6 63.6(14) 2_555 1_555 1_455
H6 H1 B5 130.4(12) 2_555 1_555 7_456
H6 H1 B6 23.26(50) 2_555 1_555 2_555
H6 H1 B2 54.452(54) 2_555 1_555 1_555
H6 H1 B5 87.96(43) 2_555 1_555 1_555
H6 H1 B3 87.96(43) 2_555 1_555 1_555
H6 H1 B3 54.452(54) 2_555 1_555 2_555
H6 H1 Ca1 51.3(12) 2_555 1_555 5_445
H6 H1 H4 113.3(10) 2_555 1_555 5_455
H6 H1 H5 112.2(21) 2_555 1_555 7_456
H6 H1 B1 58.283(18) 2_555 1_555 1_555
B4 H1 H6 104.32(67) 5_455 1_555 2_555
B4 H1 H5 141.39(38) 5_455 1_555 1_555
B4 H1 H3 90.36(39) 5_455 1_555 1_555
B4 H1 H2 158.50(35) 5_455 1_555 1_555
B4 H1 H3 71.11(80) 5_455 1_555 2_555
B4 H1 H1 130.9(19) 5_455 1_555 7_456
B4 H1 H6 104.1(15) 5_455 1_555 1_455
B4 H1 B5 85.2(12) 5_455 1_555 7_456
B4 H1 B6 117.18(68) 5_455 1_555 2_555
B4 H1 B2 156.59(97) 5_455 1_555 1_555
B4 H1 B5 144.80(47) 5_455 1_555 1_555
B4 H1 B3 107.11(28) 5_455 1_555 1_555
B4 H1 B3 94.10(56) 5_455 1_555 2_555
B4 H1 Ca1 60.47(84) 5_455 1_555 5_445
B4 H1 H4 9.64(55) 5_455 1_555 5_455
B4 H1 H5 74.95(96) 5_455 1_555 7_456
B4 H1 B1 128.65(76) 5_455 1_555 1_555
H3 H2 B2 135.64(89) 5_445 1_555 1_555
B6 H2 H3 126.8(11) 2_555 1_555 5_445
B6 H2 B2 35.03(50) 2_555 1_555 1_555
B5 H2 B6 66.16(93) 1_555 1_555 2_555
B5 H2 H3 144.11(54) 1_555 1_555 5_445
B5 H2 B2 35.03(50) 1_555 1_555 1_555
B1 H2 B5 39.43(51) 1_555 1_555 1_555
B1 H2 B6 39.43(51) 1_555 1_555 2_555
B1 H2 H3 166.2(11) 1_555 1_555 5_445
B1 H2 B2 35.03(50) 1_555 1_555 1_555
B4 H2 B1 66.16(93) 1_555 1_555 1_555
B4 H2 B5 39.43(51) 1_555 1_555 1_555
B4 H2 B6 66.16(93) 1_555 1_555 2_555
B4 H2 H3 109.80(38) 1_555 1_555 5_445
B4 H2 B2 35.03(50) 1_555 1_555 1_555
B4 H2 B4 39.43(51) 2_555 1_555 1_555
B4 H2 B1 66.16(93) 2_555 1_555 1_555
B4 H2 B5 66.16(93) 2_555 1_555 1_555
B4 H2 B6 39.43(51) 2_555 1_555 2_555
B4 H2 H3 102.03(88) 2_555 1_555 5_445
B4 H2 B2 35.03(50) 2_555 1_555 1_555
H6 H2 B4 117.9(14) 1_455 1_555 2_555
H6 H2 B4 142.0(16) 1_455 1_555 1_555
H6 H2 B1 76.59(75) 1_455 1_555 1_555
H6 H2 B5 110.8(11) 1_455 1_555 1_555
H6 H2 B6 80.7(12) 1_455 1_555 2_555
H6 H2 H3 104.6(17) 1_455 1_555 5_445
H6 H2 B2 107.3(12) 1_455 1_555 1_555
H4 H2 H6 114.08(79) 3_556 1_555 1_455
H4 H2 B4 116.3(13) 3_556 1_555 2_555
H4 H2 B4 76.9(10) 3_556 1_555 1_555
H4 H2 B1 94.0(13) 3_556 1_555 1_555
H4 H2 B5 62.8(11) 3_556 1_555 1_555
H4 H2 B6 128.8(18) 3_556 1_555 2_555
H4 H2 H3 97.9(13) 3_556 1_555 5_445
H4 H2 B2 96.4(14) 3_556 1_555 1_555
H6 H2 H4 148.4(14) 2_555 1_555 3_556
H6 H2 H6 63.6(14) 2_555 1_555 1_455
H6 H2 B4 54.452(54) 2_555 1_555 2_555
H6 H2 B4 87.96(43) 2_555 1_555 1_555
H6 H2 B1 54.452(54) 2_555 1_555 1_555
H6 H2 B5 87.96(43) 2_555 1_555 1_555
H6 H2 B6 23.26(50) 2_555 1_555 2_555
H6 H2 H3 113.3(10) 2_555 1_555 5_445
H6 H2 B2 58.283(18) 2_555 1_555 1_555
H4 H2 H6 108.000(25) 1_555 1_555 2_555
H4 H2 H4 65.60(93) 1_555 1_555 3_556
H4 H2 H6 164.5(11) 1_555 1_555 1_455
H4 H2 B4 54.452(56) 1_555 1_555 2_555
H4 H2 B4 23.26(50) 1_555 1_555 1_555
H4 H2 B1 87.96(43) 1_555 1_555 1_555
H4 H2 B5 54.452(54) 1_555 1_555 1_555
H4 H2 B6 87.96(43) 1_555 1_555 2_555
H4 H2 H3 90.58(61) 1_555 1_555 5_445
H4 H2 B2 58.283(15) 1_555 1_555 1_555
H5 H2 H4 41.0(14) 1_555 1_555 3_556
H5 H2 H6 108.8(12) 1_555 1_555 1_455
H5 H2 B4 87.96(43) 1_555 1_555 2_555
H5 H2 B4 54.452(55) 1_555 1_555 1_555
H5 H2 B1 54.452(54) 1_555 1_555 1_555
H5 H2 B5 23.26(50) 1_555 1_555 1_555
H5 H2 B6 87.96(43) 1_555 1_555 2_555
H5 H2 H3 135.14(82) 1_555 1_555 5_445
H5 H2 B2 58.283(11) 1_555 1_555 1_555
H1 H2 H4 91.6(12) 1_555 1_555 3_556
H1 H2 H6 56.7(11) 1_555 1_555 1_455
H1 H2 B4 87.96(43) 1_555 1_555 2_555
H1 H2 B4 87.96(43) 1_555 1_555 1_555
H1 H2 B1 23.26(50) 1_555 1_555 1_555
H1 H2 B5 54.452(54) 1_555 1_555 1_555
H1 H2 B6 54.452(54) 1_555 1_555 2_555
H1 H2 H3 161.34(62) 1_555 1_555 5_445
H1 H2 B2 58.2825(91) 1_555 1_555 1_555
H4 H2 H4 125.45(89) 2_555 1_555 3_556
H4 H2 H6 119.3(14) 2_555 1_555 1_455
H4 H2 B4 23.26(50) 2_555 1_555 2_555
H4 H2 B4 54.452(58) 2_555 1_555 1_555
H4 H2 B1 87.96(43) 2_555 1_555 1_555
H4 H2 B5 87.96(43) 2_555 1_555 1_555
H4 H2 B6 54.452(55) 2_555 1_555 2_555
H4 H2 H3 79.45(99) 2_555 1_555 5_445
H4 H2 B2 58.283(18) 2_555 1_555 1_555
B3 H2 H4 71.11(80) 5_445 1_555 2_555
B3 H2 H1 158.50(35) 5_445 1_555 1_555
B3 H2 H5 141.39(38) 5_445 1_555 1_555
B3 H2 H4 90.36(39) 5_445 1_555 1_555
B3 H2 H6 104.32(67) 5_445 1_555 2_555
B3 H2 H4 106.5(15) 5_445 1_555 3_556
B3 H2 H6 104.1(15) 5_445 1_555 1_455
B3 H2 B4 94.10(56) 5_445 1_555 2_555
B3 H2 B4 107.11(28) 5_445 1_555 1_555
B3 H2 B1 156.59(97) 5_445 1_555 1_555
B3 H2 B5 144.80(47) 5_445 1_555 1_555
B3 H2 B6 117.18(68) 5_445 1_555 2_555
B3 H2 H3 9.64(55) 5_445 1_555 5_445
B3 H2 B2 128.65(76) 5_445 1_555 1_555
H2 H3 B3 155.2(11) 5_555 1_555 1_555
B3 H3 H2 123.5(10) 2_555 1_555 5_555
B3 H3 B3 35.03(50) 2_555 1_555 1_555
B1 H3 B3 39.43(51) 2_555 1_555 2_555
B1 H3 H2 123.0(12) 2_555 1_555 5_555
B1 H3 B3 35.03(50) 2_555 1_555 1_555
B6 H3 B1 39.43(51) 1_555 1_555 2_555
B6 H3 B3 66.16(93) 1_555 1_555 2_555
B6 H3 H2 144.3(10) 1_555 1_555 5_555
B6 H3 B3 35.03(50) 1_555 1_555 1_555
B5 H3 B6 39.43(51) 1_555 1_555 1_555
B5 H3 B1 66.16(93) 1_555 1_555 2_555
B5 H3 B3 66.16(93) 1_555 1_555 2_555
B5 H3 H2 169.8(12) 1_555 1_555 5_555
B5 H3 B3 35.03(50) 1_555 1_555 1_555
B1 H3 B5 39.43(51) 1_555 1_555 1_555
B1 H3 B6 66.16(93) 1_555 1_555 1_555
B1 H3 B1 66.16(93) 1_555 1_555 2_555
B1 H3 B3 39.43(51) 1_555 1_555 2_555
B1 H3 H2 145.40(39) 1_555 1_555 5_555
B1 H3 B3 35.03(50) 1_555 1_555 1_555
H6 H3 B1 92.9(14) 7_556 1_555 1_555
H6 H3 B5 67.17(84) 7_556 1_555 1_555
H6 H3 B6 86.84(75) 7_556 1_555 1_555
H6 H3 B1 126.1(11) 7_556 1_555 2_555
H6 H3 B3 130.9(18) 7_556 1_555 2_555
H6 H3 H2 102.6(15) 7_556 1_555 5_555
H6 H3 B3 102.0(12) 7_556 1_555 1_555
B2 H3 H6 112.2(17) 5_555 1_555 7_556
B2 H3 B1 150.22(49) 5_555 1_555 1_555
B2 H3 B5 166.80(25) 5_555 1_555 1_555
B2 H3 B6 128.33(29) 5_555 1_555 1_555
B2 H3 B1 107.22(62) 5_555 1_555 2_555
B2 H3 B3 116.69(67) 5_555 1_555 2_555
B2 H3 H2 17.04(95) 5_555 1_555 5_555
B2 H3 B3 141.55(81) 5_555 1_555 1_555
H5 H3 B2 79.20(65) 7_556 1_555 5_555
H5 H3 H6 64.5(16) 7_556 1_555 7_556
H5 H3 B1 127.9(11) 7_556 1_555 1_555
H5 H3 B5 89.12(70) 7_556 1_555 1_555
H5 H3 B6 66.30(75) 7_556 1_555 1_555
H5 H3 B1 89.4(13) 7_556 1_555 2_555
H5 H3 B3 128.1(17) 7_556 1_555 2_555
H5 H3 H2 86.6(13) 7_556 1_555 5_555
H5 H3 B3 101.3(11) 7_556 1_555 1_555
Ca1 H3 H5 45.30(83) 5_545 1_555 7_556
Ca1 H3 B2 69.92(55) 5_545 1_555 5_555
Ca1 H3 H6 108.74(94) 5_545 1_555 7_556
Ca1 H3 B1 118.1(13) 5_545 1_555 1_555
Ca1 H3 B5 97.50(88) 5_545 1_555 1_555
Ca1 H3 B6 58.43(49) 5_545 1_555 1_555
Ca1 H3 B1 54.01(60) 5_545 1_555 2_555
Ca1 H3 B3 91.54(91) 5_545 1_555 2_555
Ca1 H3 H2 86.1(14) 5_545 1_555 5_555
Ca1 H3 B3 83.22(84) 5_545 1_555 1_555
H3 H3 Ca1 96.95(73) 2_555 1_555 5_545
H3 H3 H5 141.3(15) 2_555 1_555 7_556
H3 H3 B2 97.29(69) 2_555 1_555 5_555
H3 H3 H6 145.9(16) 2_555 1_555 7_556
H3 H3 B1 54.452(55) 2_555 1_555 1_555
H3 H3 B5 87.96(43) 2_555 1_555 1_555
H3 H3 B6 87.96(43) 2_555 1_555 1_555
H3 H3 B1 54.452(54) 2_555 1_555 2_555
H3 H3 B3 23.26(50) 2_555 1_555 2_555
H3 H3 H2 101.14(93) 2_555 1_555 5_555
H3 H3 B3 58.2825(90) 2_555 1_555 1_555
H1 H3 H3 60.000(12) 2_555 1_555 2_555
H1 H3 Ca1 37.83(78) 2_555 1_555 5_545
H1 H3 H5 81.3(15) 2_555 1_555 7_556
H1 H3 B2 84.25(76) 2_555 1_555 5_555
H1 H3 H6 136.94(90) 2_555 1_555 7_556
H1 H3 B1 87.96(43) 2_555 1_555 1_555
H1 H3 B5 87.96(43) 2_555 1_555 1_555
H1 H3 B6 54.452(53) 2_555 1_555 1_555
H1 H3 B1 23.26(50) 2_555 1_555 2_555
H1 H3 B3 54.452(54) 2_555 1_555 2_555
H1 H3 H2 100.55(99) 2_555 1_555 5_555
H1 H3 B3 58.2825(89) 2_555 1_555 1_555
H5 H3 Ca1 105.94(60) 1_555 1_555 5_545
H5 H3 H5 80.91(83) 1_555 1_555 7_556
H5 H3 B2 154.71(69) 1_555 1_555 5_555
H5 H3 H6 44.1(13) 1_555 1_555 7_556
H5 H3 B1 54.452(55) 1_555 1_555 1_555
H5 H3 B5 23.26(50) 1_555 1_555 1_555
H5 H3 B6 54.452(55) 1_555 1_555 1_555
H5 H3 B1 87.96(43) 1_555 1_555 2_555
H5 H3 B3 87.96(43) 1_555 1_555 2_555
H5 H3 H2 146.5(11) 1_555 1_555 5_555
H5 H3 B3 58.283(13) 1_555 1_555 1_555
H1 H3 Ca1 141.15(85) 1_555 1_555 5_545
H1 H3 H5 140.89(83) 1_555 1_555 7_556
H1 H3 B2 138.38(13) 1_555 1_555 5_555
H1 H3 H6 86.1(15) 1_555 1_555 7_556
H1 H3 B1 23.26(50) 1_555 1_555 1_555
H1 H3 B5 54.452(53) 1_555 1_555 1_555
H1 H3 B6 87.96(43) 1_555 1_555 1_555
H1 H3 B1 87.96(43) 1_555 1_555 2_555
H1 H3 B3 54.452(57) 1_555 1_555 2_555
H1 H3 H2 126.56(62) 1_555 1_555 5_555
H1 H3 B3 58.283(13) 1_555 1_555 1_555
H6 H3 Ca1 45.99(61) 1_555 1_555 5_545
H6 H3 H5 43.0(12) 1_555 1_555 7_556
H6 H3 B2 112.35(20) 1_555 1_555 5_555
H6 H3 H6 77.00(89) 1_555 1_555 7_556
H6 H3 B1 87.96(43) 1_555 1_555 1_555
H6 H3 B5 54.452(55) 1_555 1_555 1_555
H6 H3 B6 23.26(50) 1_555 1_555 1_555
H6 H3 B1 54.452(55) 1_555 1_555 2_555
H6 H3 B3 87.96(43) 1_555 1_555 2_555
H6 H3 H2 125.40(61) 1_555 1_555 5_555
H6 H3 B3 58.283(17) 1_555 1_555 1_555
H1 H4 B4 155.2(11) 5_545 1_555 1_555
H5 H4 H1 52.37(61) 3_556 1_555 5_545
H5 H4 B4 139.0(16) 3_556 1_555 1_555
Ca1 H4 H5 66.02(63) 1_545 1_555 3_556
Ca1 H4 H1 57.9(10) 1_545 1_555 5_545
Ca1 H4 B4 103.1(11) 1_545 1_555 1_555
B5 H4 Ca1 129.6(13) 1_555 1_555 1_545
B5 H4 H5 121.67(99) 1_555 1_555 3_556
B5 H4 H1 169.8(12) 1_555 1_555 5_545
B5 H4 B4 35.03(50) 1_555 1_555 1_555
B2 H4 B5 39.43(51) 1_555 1_555 1_555
B2 H4 Ca1 90.73(75) 1_555 1_555 1_545
B2 H4 H5 104.1(14) 1_555 1_555 3_556
B2 H4 H1 145.40(39) 1_555 1_555 5_545
B2 H4 B4 35.03(50) 1_555 1_555 1_555
B6 H4 B2 66.16(93) 1_555 1_555 1_555
B6 H4 B5 39.43(51) 1_555 1_555 1_555
B6 H4 Ca1 129.6(13) 1_555 1_555 1_545
B6 H4 H5 159.42(75) 1_555 1_555 3_556
B6 H4 H1 144.3(10) 1_555 1_555 5_545
B6 H4 B4 35.03(50) 1_555 1_555 1_555
B2 H4 B6 39.43(51) 2_555 1_555 1_555
B2 H4 B2 66.16(93) 2_555 1_555 1_555
B2 H4 B5 66.16(93) 2_555 1_555 1_555
B2 H4 Ca1 90.73(75) 2_555 1_555 1_545
B2 H4 H5 155.3(15) 2_555 1_555 3_556
B2 H4 H1 123.0(12) 2_555 1_555 5_545
B2 H4 B4 35.03(50) 2_555 1_555 1_555
B4 H4 B2 39.43(51) 2_555 1_555 2_555
B4 H4 B6 66.16(93) 2_555 1_555 1_555
B4 H4 B2 39.43(51) 2_555 1_555 1_555
B4 H4 B5 66.16(93) 2_555 1_555 1_555
B4 H4 Ca1 68.07(68) 2_555 1_555 1_545
B4 H4 H5 118.7(15) 2_555 1_555 3_556
B4 H4 H1 123.5(10) 2_555 1_555 5_545
B4 H4 B4 35.03(50) 2_555 1_555 1_555
B5 H4 B4 132.70(99) 3_556 1_555 2_555
B5 H4 B2 171.3(13) 3_556 1_555 2_555
B5 H4 B6 139.99(39) 3_556 1_555 1_555
B5 H4 B2 105.29(95) 3_556 1_555 1_555
B5 H4 B5 108.54(57) 3_556 1_555 1_555
B5 H4 Ca1 87.8(11) 3_556 1_555 1_545
B5 H4 H5 21.7(12) 3_556 1_555 3_556
B5 H4 H1 62.93(52) 3_556 1_555 5_545
B5 H4 B4 137.41(97) 3_556 1_555 1_555
H2 H4 B5 54.1(13) 3_556 1_555 3_556
H2 H4 B4 157.4(14) 3_556 1_555 2_555
H2 H4 B2 131.0(14) 3_556 1_555 2_555
H2 H4 B6 95.7(10) 3_556 1_555 1_555
H2 H4 B2 122.13(77) 3_556 1_555 1_555
H2 H4 B5 91.29(66) 3_556 1_555 1_555
H2 H4 Ca1 133.3(23) 3_556 1_555 1_545
H2 H4 H5 73.7(25) 3_556 1_555 3_556
H2 H4 H1 79.1(13) 3_556 1_555 5_545
H2 H4 B4 123.0(11) 3_556 1_555 1_555
B1 H4 H2 84.9(10) 5_545 1_555 3_556
B1 H4 B5 79.3(10) 5_545 1_555 3_556
B1 H4 B4 116.69(67) 5_545 1_555 2_555
B1 H4 B2 107.22(62) 5_545 1_555 2_555
B1 H4 B6 128.33(29) 5_545 1_555 1_555
B1 H4 B2 150.22(49) 5_545 1_555 1_555
B1 H4 B5 166.80(25) 5_545 1_555 1_555
B1 H4 Ca1 59.76(83) 5_545 1_555 1_545
B1 H4 H5 69.32(92) 5_545 1_555 3_556
B1 H4 H1 17.04(95) 5_545 1_555 5_545
B1 H4 B4 141.55(81) 5_545 1_555 1_555
H2 H4 B1 138.38(13) 1_555 1_555 5_545
H2 H4 H2 114.40(93) 1_555 1_555 3_556
H2 H4 B5 83.4(11) 1_555 1_555 3_556
H2 H4 B4 54.452(57) 1_555 1_555 2_555
H2 H4 B2 87.96(43) 1_555 1_555 2_555
H2 H4 B6 87.96(43) 1_555 1_555 1_555
H2 H4 B2 23.26(50) 1_555 1_555 1_555
H2 H4 B5 54.452(53) 1_555 1_555 1_555
H2 H4 Ca1 82.13(63) 1_555 1_555 1_545
H2 H4 H5 80.8(15) 1_555 1_555 3_556
H2 H4 H1 126.56(62) 1_555 1_555 5_545
H2 H4 B4 58.283(13) 1_555 1_555 1_555
H6 H4 H2 108.000(12) 1_555 1_555 1_555
H6 H4 B1 112.35(20) 1_555 1_555 5_545
H6 H4 H2 76.8(14) 1_555 1_555 3_556
H6 H4 B5 128.96(60) 1_555 1_555 3_556
H6 H4 B4 87.96(43) 1_555 1_555 2_555
H6 H4 B2 54.452(55) 1_555 1_555 2_555
H6 H4 B6 23.26(50) 1_555 1_555 1_555
H6 H4 B2 87.96(43) 1_555 1_555 1_555
H6 H4 B5 54.452(55) 1_555 1_555 1_555
H6 H4 Ca1 142.13(63) 1_555 1_555 1_545
H6 H4 H5 150.2(14) 1_555 1_555 3_556
H6 H4 H1 125.40(61) 1_555 1_555 5_545
H6 H4 B4 58.283(17) 1_555 1_555 1_555
H5 H4 H6 60.000(18) 1_555 1_555 1_555
H5 H4 H2 60.000(16) 1_555 1_555 1_555
H5 H4 B1 154.71(69) 1_555 1_555 5_545
H5 H4 H2 70.02(87) 1_555 1_555 3_556
H5 H4 B5 87.98(62) 1_555 1_555 3_556
H5 H4 B4 87.96(43) 1_555 1_555 2_555
H5 H4 B2 87.96(43) 1_555 1_555 2_555
H5 H4 B6 54.452(55) 1_555 1_555 1_555
H5 H4 B2 54.452(55) 1_555 1_555 1_555
H5 H4 B5 23.26(50) 1_555 1_555 1_555
H5 H4 Ca1 142.13(63) 1_555 1_555 1_545
H5 H4 H5 104.99(74) 1_555 1_555 3_556
H5 H4 H1 146.5(11) 1_555 1_555 5_545
H5 H4 B4 58.283(13) 1_555 1_555 1_555
H2 H4 H5 108.000(15) 2_555 1_555 1_555
H2 H4 H6 60.000(13) 2_555 1_555 1_555
H2 H4 H2 108.000(24) 2_555 1_555 1_555
H2 H4 B1 84.25(76) 2_555 1_555 5_545
H2 H4 H2 126.6(13) 2_555 1_555 3_556
H2 H4 B5 163.47(75) 2_555 1_555 3_556
H2 H4 B4 54.452(54) 2_555 1_555 2_555
H2 H4 B2 23.26(50) 2_555 1_555 2_555
H2 H4 B6 54.452(53) 2_555 1_555 1_555
H2 H4 B2 87.96(43) 2_555 1_555 1_555
H2 H4 B5 87.96(43) 2_555 1_555 1_555
H2 H4 Ca1 82.13(63) 2_555 1_555 1_545
H2 H4 H5 145.74(78) 2_555 1_555 3_556
H2 H4 H1 100.55(99) 2_555 1_555 5_545
H4 H4 B1 97.29(69) 2_555 1_555 5_545
H4 H4 H2 173.3(13) 2_555 1_555 3_556
H4 H4 B5 119.91(85) 2_555 1_555 3_556
H4 H4 B4 23.26(50) 2_555 1_555 2_555
H4 H4 B2 54.452(54) 2_555 1_555 2_555
H4 H4 B6 87.96(43) 2_555 1_555 1_555
H4 H4 B2 54.452(55) 2_555 1_555 1_555
H4 H4 B5 87.96(43) 2_555 1_555 1_555
H4 H4 Ca1 44.8(11) 2_555 1_555 1_545
H4 H4 H5 101.0(16) 2_555 1_555 3_556
H4 H4 H1 101.14(93) 2_555 1_555 5_545
H4 H4 B4 58.2825(90) 2_555 1_555 1_555
H1 H5 B5 122.5(21) 7_456 1_555 1_555
H4 H5 H1 58.67(94) 3_556 1_555 7_456
H4 H5 B5 118.9(12) 3_556 1_555 1_555
H6 H5 H4 122.1(23) 7_556 1_555 3_556
H6 H5 H1 88.3(13) 7_556 1_555 7_456
H6 H5 B5 119.0(16) 7_556 1_555 1_555
Ca1 H5 H6 63.8(13) 3_566 1_555 7_556
Ca1 H5 H4 58.4(11) 3_566 1_555 3_556
Ca1 H5 H1 56.2(11) 3_566 1_555 7_456
Ca1 H5 B5 177.2(11) 3_566 1_555 1_555
B6 H5 Ca1 146.6(14) 1_555 1_555 3_566
B6 H5 H6 100.1(16) 1_555 1_555 7_556
B6 H5 H4 129.46(75) 1_555 1_555 3_556
B6 H5 H1 156.8(22) 1_555 1_555 7_456
B6 H5 B5 35.03(50) 1_555 1_555 1_555
B3 H5 B6 39.43(51) 1_555 1_555 1_555
B3 H5 Ca1 147.58(75) 1_555 1_555 3_566
B3 H5 H6 84.2(13) 1_555 1_555 7_556
B3 H5 H4 152.8(18) 1_555 1_555 3_556
B3 H5 H1 121.7(14) 1_555 1_555 7_456
B3 H5 B5 35.03(50) 1_555 1_555 1_555
B1 H5 B3 39.43(51) 1_555 1_555 1_555
B1 H5 B6 66.16(93) 1_555 1_555 1_555
B1 H5 Ca1 144.8(12) 1_555 1_555 3_566
B1 H5 H6 108.0(13) 1_555 1_555 7_556
B1 H5 H4 117.5(16) 1_555 1_555 3_556
B1 H5 H1 90.7(18) 1_555 1_555 7_456
B1 H5 B5 35.03(50) 1_555 1_555 1_555
B4 H5 B1 66.16(93) 1_555 1_555 1_555
B4 H5 B3 66.16(93) 1_555 1_555 1_555
B4 H5 B6 39.43(51) 1_555 1_555 1_555
B4 H5 Ca1 143.35(69) 1_555 1_555 3_566
B4 H5 H6 139.2(17) 1_555 1_555 7_556
B4 H5 H4 92.86(52) 1_555 1_555 3_556
B4 H5 H1 130.6(19) 1_555 1_555 7_456
B4 H5 B5 35.03(50) 1_555 1_555 1_555
B2 H5 B4 39.43(51) 1_555 1_555 1_555
B2 H5 B1 39.43(51) 1_555 1_555 1_555
B2 H5 B3 66.16(93) 1_555 1_555 1_555
B2 H5 B6 66.16(93) 1_555 1_555 1_555
B2 H5 Ca1 142.3(12) 1_555 1_555 3_566
B2 H5 H6 147.2(18) 1_555 1_555 7_556
B2 H5 H4 86.7(10) 1_555 1_555 3_556
B2 H5 H1 95.2(20) 1_555 1_555 7_456
B2 H5 B5 35.03(50) 1_555 1_555 1_555
B1 H5 B2 98.1(12) 7_456 1_555 1_555
B1 H5 B4 136.1(12) 7_456 1_555 1_555
B1 H5 B1 86.9(11) 7_456 1_555 1_555
B1 H5 B3 113.88(80) 7_456 1_555 1_555
B1 H5 B6 152.1(13) 7_456 1_555 1_555
B1 H5 Ca1 58.36(70) 7_456 1_555 3_566
B1 H5 H6 80.52(92) 7_456 1_555 7_556
B1 H5 H4 68.73(91) 7_456 1_555 3_556
B1 H5 H1 10.21(65) 7_456 1_555 7_456
B1 H5 B5 120.8(13) 7_456 1_555 1_555
H3 H5 B1 127.8(18) 7_556 1_555 7_456
H3 H5 B2 129.0(16) 7_556 1_555 1_555
H3 H5 B4 90.0(12) 7_556 1_555 1_555
H3 H5 B1 143.0(16) 7_556 1_555 1_555
H3 H5 B3 105.9(10) 7_556 1_555 1_555
H3 H5 B6 77.4(11) 7_556 1_555 1_555
H3 H5 Ca1 69.8(11) 7_556 1_555 3_566
H3 H5 H6 71.2(23) 7_556 1_555 7_556
H3 H5 H4 90.4(13) 7_556 1_555 3_556
H3 H5 H1 125.8(20) 7_556 1_555 7_456
H3 H5 B5 111.2(14) 7_556 1_555 1_555
H4 H5 H3 75.6(14) 1_555 1_555 7_556
H4 H5 B1 135.71(76) 1_555 1_555 7_456
H4 H5 B2 54.452(54) 1_555 1_555 1_555
H4 H5 B4 23.26(50) 1_555 1_555 1_555
H4 H5 B1 87.96(43) 1_555 1_555 1_555
H4 H5 B3 87.96(43) 1_555 1_555 1_555
H4 H5 B6 54.452(54) 1_555 1_555 1_555
H4 H5 Ca1 120.13(54) 1_555 1_555 3_566
H4 H5 H6 142.1(16) 1_555 1_555 7_556
H4 H5 H4 75.01(74) 1_555 1_555 3_556
H4 H5 H1 126.5(13) 1_555 1_555 7_456
H4 H5 B5 58.2825(95) 1_555 1_555 1_555
H6 H5 H4 60.000(12) 1_555 1_555 1_555
H6 H5 H3 55.0(13) 1_555 1_555 7_556
H6 H5 B1 163.17(46) 1_555 1_555 7_456
H6 H5 B2 87.96(43) 1_555 1_555 1_555
H6 H5 B4 54.452(56) 1_555 1_555 1_555
H6 H5 B1 87.96(43) 1_555 1_555 1_555
H6 H5 B3 54.452(56) 1_555 1_555 1_555
H6 H5 B6 23.26(50) 1_555 1_555 1_555
H6 H5 Ca1 123.4(13) 1_555 1_555 3_566
H6 H5 H6 85.9(16) 1_555 1_555 7_556
H6 H5 H4 127.5(11) 1_555 1_555 3_556
H6 H5 H1 173.31(92) 1_555 1_555 7_456
H6 H5 B5 58.283(23) 1_555 1_555 1_555
H2 H5 H6 108.000(13) 1_555 1_555 1_555
H2 H5 H4 60.000(11) 1_555 1_555 1_555
H2 H5 H3 133.0(11) 1_555 1_555 7_556
H2 H5 B1 81.8(11) 1_555 1_555 7_456
H2 H5 B2 23.26(50) 1_555 1_555 1_555
H2 H5 B4 54.452(55) 1_555 1_555 1_555
H2 H5 B1 54.452(56) 1_555 1_555 1_555
H2 H5 B3 87.96(43) 1_555 1_555 1_555
H2 H5 B6 87.96(43) 1_555 1_555 1_555
H2 H5 Ca1 119.0(11) 1_555 1_555 3_566
H2 H5 H6 155.8(15) 1_555 1_555 7_556
H2 H5 H4 65.3(15) 1_555 1_555 3_556
H2 H5 H1 76.4(20) 1_555 1_555 7_456
H2 H5 B5 58.283(19) 1_555 1_555 1_555
H3 H5 H2 108.000(14) 1_555 1_555 1_555
H3 H5 H6 60.000(12) 1_555 1_555 1_555
H3 H5 H4 108.000(18) 1_555 1_555 1_555
H3 H5 H3 99.09(83) 1_555 1_555 7_556
H3 H5 B1 104.35(57) 1_555 1_555 7_456
H3 H5 B2 87.96(43) 1_555 1_555 1_555
H3 H5 B4 87.96(43) 1_555 1_555 1_555
H3 H5 B1 54.452(54) 1_555 1_555 1_555
H3 H5 B3 23.26(50) 1_555 1_555 1_555
H3 H5 B6 54.452(54) 1_555 1_555 1_555
H3 H5 Ca1 124.33(55) 1_555 1_555 3_566
H3 H5 H6 61.2(16) 1_555 1_555 7_556
H3 H5 H4 170.5(17) 1_555 1_555 3_556
H3 H5 H1 114.12(89) 1_555 1_555 7_456
H3 H5 B5 58.2825(95) 1_555 1_555 1_555
H1 H5 H3 60.000(11) 1_555 1_555 1_555
H1 H5 H2 60.000(18) 1_555 1_555 1_555
H1 H5 H6 108.000(13) 1_555 1_555 1_555
H1 H5 H4 108.000(14) 1_555 1_555 1_555
H1 H5 H3 159.04(84) 1_555 1_555 7_556
H1 H5 B1 64.4(12) 1_555 1_555 7_456
H1 H5 B2 54.452(56) 1_555 1_555 1_555
H1 H5 B4 87.96(43) 1_555 1_555 1_555
H1 H5 B1 23.26(50) 1_555 1_555 1_555
H1 H5 B3 54.452(55) 1_555 1_555 1_555
H1 H5 B6 87.96(43) 1_555 1_555 1_555
H1 H5 Ca1 121.6(11) 1_555 1_555 3_566
H1 H5 H6 97.2(14) 1_555 1_555 7_556
H1 H5 H4 110.6(17) 1_555 1_555 3_556
H1 H5 H1 69.5(17) 1_555 1_555 7_456
H1 H5 B5 58.283(19) 1_555 1_555 1_555
B6 H5 H1 115.47(53) 7_556 1_555 1_555
B6 H5 H3 69.66(84) 7_556 1_555 1_555
B6 H5 H2 175.07(85) 7_556 1_555 1_555
B6 H5 H6 74.8(13) 7_556 1_555 1_555
B6 H5 H4 124.67(99) 7_556 1_555 1_555
B6 H5 H3 51.9(12) 7_556 1_555 7_556
B6 H5 B1 94.50(96) 7_556 1_555 7_456
B6 H5 B2 156.5(14) 7_556 1_555 1_555
B6 H5 B4 128.9(12) 7_556 1_555 1_555
B6 H5 B1 122.33(59) 7_556 1_555 1_555
B6 H5 B3 90.59(79) 7_556 1_555 1_555
B6 H5 B6 93.9(11) 7_556 1_555 1_555
B6 H5 Ca1 60.92(73) 7_556 1_555 3_566
B6 H5 H6 19.3(11) 7_556 1_555 7_556
B6 H5 H4 116.5(19) 7_556 1_555 3_556
B6 H5 H1 100.4(17) 7_556 1_555 7_456
B6 H5 B5 121.8(11) 7_556 1_555 1_555
H5 H6 B6 124.1(15) 7_556 1_555 1_555
Ca1 H6 H5 60.32(79) 5_545 1_555 7_556
Ca1 H6 B6 96.3(10) 5_545 1_555 1_555
B1 H6 Ca1 62.44(73) 2_555 1_555 5_545
B1 H6 H5 108.4(12) 2_555 1_555 7_556
B1 H6 B6 35.03(50) 2_555 1_555 1_555
B4 H6 B1 66.16(93) 1_555 1_555 2_555
B4 H6 Ca1 128.3(15) 1_555 1_555 5_545
B4 H6 H5 147.3(17) 1_555 1_555 7_556
B4 H6 B6 35.03(50) 1_555 1_555 1_555
B5 H6 B4 39.43(51) 1_555 1_555 1_555
B5 H6 B1 66.16(93) 1_555 1_555 2_555
B5 H6 Ca1 117.1(11) 1_555 1_555 5_545
B5 H6 H5 108.0(16) 1_555 1_555 7_556
B5 H6 B6 35.03(50) 1_555 1_555 1_555
B3 H6 B5 39.43(51) 1_555 1_555 1_555
B3 H6 B4 66.16(93) 1_555 1_555 1_555
B3 H6 B1 39.43(51) 1_555 1_555 2_555
B3 H6 Ca1 77.70(62) 1_555 1_555 5_545
B3 H6 H5 89.0(12) 1_555 1_555 7_556
B3 H6 B6 35.03(50) 1_555 1_555 1_555
B2 H6 B3 66.16(93) 2_555 1_555 1_555
B2 H6 B5 66.16(93) 2_555 1_555 1_555
B2 H6 B4 39.43(51) 2_555 1_555 1_555
B2 H6 B1 39.43(51) 2_555 1_555 2_555
B2 H6 Ca1 93.0(10) 2_555 1_555 5_545
B2 H6 H5 147.7(17) 2_555 1_555 7_556
B2 H6 B6 35.03(50) 2_555 1_555 1_555
H3 H6 B2 132.2(16) 7_556 1_555 2_555
H3 H6 B3 111.0(11) 7_556 1_555 1_555
H3 H6 B5 82.7(12) 7_556 1_555 1_555
H3 H6 B4 93.8(13) 7_556 1_555 1_555
H3 H6 B1 148.4(16) 7_556 1_555 2_555
H3 H6 Ca1 134.3(20) 7_556 1_555 5_545
H3 H6 H5 74.8(25) 7_556 1_555 7_556
H3 H6 B6 116.4(15) 7_556 1_555 1_555
H2 H6 H3 78.50(46) 1_655 1_555 7_556
H2 H6 B2 106.6(12) 1_655 1_555 2_555
H2 H6 B3 170.4(15) 1_655 1_555 1_555
H2 H6 B5 145.1(11) 1_655 1_555 1_555
H2 H6 B4 112.79(73) 1_655 1_555 1_555
H2 H6 B1 131.0(15) 1_655 1_555 2_555
H2 H6 Ca1 96.9(19) 1_655 1_555 5_545
H2 H6 H5 95.2(19) 1_655 1_555 7_556
H2 H6 B6 140.0(12) 1_655 1_555 1_555
H1 H6 H2 66.5(22) 1_655 1_555 1_655
H1 H6 H3 95.4(16) 1_655 1_555 7_556
H1 H6 B2 131.0(15) 1_655 1_555 2_555
H1 H6 B3 112.79(73) 1_655 1_555 1_555
H1 H6 B5 145.1(11) 1_655 1_555 1_555
H1 H6 B4 170.4(15) 1_655 1_555 1_555
H1 H6 B1 106.6(12) 1_655 1_555 2_555
H1 H6 Ca1 44.18(71) 1_655 1_555 5_545
H1 H6 H5 39.5(10) 1_655 1_555 7_556
H1 H6 B6 140.0(12) 1_655 1_555 1_555
B5 H6 H1 54.15(24) 7_556 1_555 1_655
B5 H6 H2 92.8(13) 7_556 1_555 1_655
B5 H6 H3 54.1(13) 7_556 1_555 7_556
B5 H6 B2 160.3(13) 7_556 1_555 2_555
B5 H6 B3 94.15(79) 7_556 1_555 1_555
B5 H6 B5 99.6(12) 7_556 1_555 1_555
B5 H6 B4 134.8(12) 7_556 1_555 1_555
B5 H6 B1 123.41(53) 7_556 1_555 2_555
B5 H6 Ca1 81.23(73) 7_556 1_555 5_545
B5 H6 H5 20.9(12) 7_556 1_555 7_556
B5 H6 B6 126.5(11) 7_556 1_555 1_555
H4 H6 B5 129.4(10) 1_555 1_555 7_556
H4 H6 H1 159.2(11) 1_555 1_555 1_655
H4 H6 H2 92.7(11) 1_555 1_555 1_655
H4 H6 H3 78.1(14) 1_555 1_555 7_556
H4 H6 B2 54.452(54) 1_555 1_555 2_555
H4 H6 B3 87.96(43) 1_555 1_555 1_555
H4 H6 B5 54.452(53) 1_555 1_555 1_555
H4 H6 B4 23.26(50) 1_555 1_555 1_555
H4 H6 B1 87.96(43) 1_555 1_555 2_555
H4 H6 Ca1 147.4(10) 1_555 1_555 5_545
H4 H6 H5 149.5(17) 1_555 1_555 7_556
H4 H6 B6 58.2825(78) 1_555 1_555 1_555
H1 H6 H4 108.000(19) 2_555 1_555 1_555
H1 H6 B5 114.00(56) 2_555 1_555 7_556
H1 H6 H1 84.1(13) 2_555 1_555 1_655
H1 H6 H2 116.4(14) 2_555 1_555 1_655
H1 H6 H3 162.87(87) 2_555 1_555 7_556
H1 H6 B2 54.452(55) 2_555 1_555 2_555
H1 H6 B3 54.452(57) 2_555 1_555 1_555
H1 H6 B5 87.96(43) 2_555 1_555 1_555
H1 H6 B4 87.96(43) 2_555 1_555 1_555
H1 H6 B1 23.26(50) 2_555 1_555 2_555
H1 H6 Ca1 40.4(11) 2_555 1_555 5_545
H1 H6 H5 94.7(15) 2_555 1_555 7_556
H1 H6 B6 58.283(21) 2_555 1_555 1_555
H5 H6 H1 108.000(20) 1_555 1_555 2_555
H5 H6 H4 60.0000(83) 1_555 1_555 1_555
H5 H6 B5 80.7(13) 1_555 1_555 7_556
H5 H6 H1 133.5(13) 1_555 1_555 1_655
H5 H6 H2 133.5(13) 1_555 1_555 1_655
H5 H6 H3 60.4(14) 1_555 1_555 7_556
H5 H6 B2 87.96(43) 1_555 1_555 2_555
H5 H6 B3 54.452(54) 1_555 1_555 1_555
H5 H6 B5 23.26(50) 1_555 1_555 1_555
H5 H6 B4 54.452(54) 1_555 1_555 1_555
H5 H6 B1 87.96(43) 1_555 1_555 2_555
H5 H6 Ca1 126.87(65) 1_555 1_555 5_545
H5 H6 H5 94.1(16) 1_555 1_555 7_556
H5 H6 B6 58.283(13) 1_555 1_555 1_555
H3 H6 H5 60.0000(83) 1_555 1_555 1_555
H3 H6 H1 60.000(17) 1_555 1_555 2_555
H3 H6 H4 108.000(15) 1_555 1_555 1_555
H3 H6 B5 72.41(86) 1_555 1_555 7_556
H3 H6 H1 92.7(11) 1_555 1_555 1_655
H3 H6 H2 159.2(11) 1_555 1_555 1_655
H3 H6 H3 103.00(89) 1_555 1_555 7_556
H3 H6 B2 87.96(43) 1_555 1_555 2_555
H3 H6 B3 23.26(50) 1_555 1_555 1_555
H3 H6 B5 54.452(53) 1_555 1_555 1_555
H3 H6 B4 87.96(43) 1_555 1_555 1_555
H3 H6 B1 54.452(54) 1_555 1_555 2_555
H3 H6 Ca1 66.94(67) 1_555 1_555 5_545
H3 H6 H5 65.8(15) 1_555 1_555 7_556
H3 H6 B6 58.2825(78) 1_555 1_555 1_555
H2 H6 H3 108.000(19) 2_555 1_555 1_555
H2 H6 H5 108.000(20) 2_555 1_555 1_555
H2 H6 H1 60.000(14) 2_555 1_555 2_555
H2 H6 H4 60.000(17) 2_555 1_555 1_555
H2 H6 B5 170.4(11) 2_555 1_555 7_556
H2 H6 H1 116.4(14) 2_555 1_555 1_655
H2 H6 H2 84.1(13) 2_555 1_555 1_655
H2 H6 H3 133.5(11) 2_555 1_555 7_556
H2 H6 B2 23.26(50) 2_555 1_555 2_555
H2 H6 B3 87.96(43) 2_555 1_555 1_555
H2 H6 B5 87.96(43) 2_555 1_555 1_555
H2 H6 B4 54.452(57) 2_555 1_555 1_555
H2 H6 B1 54.452(55) 2_555 1_555 2_555
H2 H6 Ca1 90.06(91) 2_555 1_555 5_545
H2 H6 H5 150.2(16) 2_555 1_555 7_556
H2 H6 B6 58.283(21) 2_555 1_555 1_555
H6 H6 H2 54.0(13) 2_655 1_555 2_555
H6 H6 H3 110.41(84) 2_655 1_555 1_555
H6 H6 H5 158.1(17) 2_655 1_555 1_555
H6 H6 H1 54.0(13) 2_655 1_555 2_555
H6 H6 H4 110.41(84) 2_655 1_555 1_555
H6 H6 B5 116.6(16) 2_655 1_555 7_556
H6 H6 H1 62.5(18) 2_655 1_555 1_655
H6 H6 H2 62.5(18) 2_655 1_555 1_655
H6 H6 H3 140.0(20) 2_655 1_555 7_556
H6 H6 B2 71.5(12) 2_655 1_555 2_555
H6 H6 B3 108.3(14) 2_655 1_555 1_555
H6 H6 B5 134.9(21) 2_655 1_555 1_555
H6 H6 B4 108.3(14) 2_655 1_555 1_555
H6 H6 B1 71.5(12) 2_655 1_555 2_555
H6 H6 Ca1 49.72(61) 2_655 1_555 5_545
H6 H6 H5 99.3(12) 2_655 1_555 7_556
H6 H6 B6 99.8(17) 2_655 1_555 1_555

loop_
_geom_bond_atom_site_label_1
_geom_bond_atom_site_label_2
_geom_bond_distance
_geom_bond_site_symmetry_1
_geom_bond_site_symmetry_2
Ca1 H1 2.040(27) 1_555 5_555
Ca1 H1 2.040(27) 1_555 6_455
Ca1 H4 2.219(16) 1_555 2_565
Ca1 H4 2.219(16) 1_555 1_565
Ca1 H5 2.381(41) 1_555 4_564
Ca1 H5 2.381(41) 1_555 3_566
Ca1 H6 2.458(24) 1_555 5_455
Ca1 H6 2.458(24) 1_555 6_555
Ca1 B1 2.685(14) 1_555 5_555
Ca1 B1 2.685(14) 1_555 6_455
Ca1 B4 2.786(18) 1_555 2_565
Ca1 B4 2.786(18) 1_555 1_565
Ca1 B6 2.881(15) 1_555 6_555
Ca1 B6 2.881(16) 1_555 5_455
Ca1 H3 3.145(17) 1_555 6_555
Ca1 H3 3.145(17) 1_555 5_455
B1 H1 1.257(41) 1_555 1_555
B1 B3 1.8264(82) 1_555 2_555
B1 B2 1.8264(82) 1_555 1_555
B1 B3 1.8264(82) 1_555 1_555
B1 B5 1.8264(82) 1_555 1_555
B1 B6 1.8264(82) 1_555 2_555
B1 Ca1 2.685(14) 1_555 5_445
B1 H3 2.707(34) 1_555 2_555
B1 H2 2.707(34) 1_555 1_555
B1 H5 2.707(34) 1_555 1_555
B1 H3 2.707(34) 1_555 1_555
B1 H6 2.707(34) 1_555 2_555
B1 B1 2.955(13) 1_555 2_555
B1 B6 2.955(13) 1_555 1_555
B1 B4 2.955(13) 1_555 1_555
B1 B5 2.955(13) 1_555 2_555
B1 B4 2.955(13) 1_555 2_555
B1 H4 2.999(35) 1_555 5_455
B1 H5 3.010(35) 1_555 7_456
B2 H2 1.257(41) 1_555 1_555
B2 B6 1.8264(82) 1_555 2_555
B2 B1 1.8264(82) 1_555 1_555
B2 B4 1.8264(82) 1_555 1_555
B2 B5 1.8264(82) 1_555 1_555
B2 B4 1.8264(82) 1_555 2_555
B2 H6 2.707(34) 1_555 2_555
B2 H4 2.707(34) 1_555 1_555
B2 H5 2.707(34) 1_555 1_555
B2 H1 2.707(34) 1_555 1_555
B2 H4 2.707(34) 1_555 2_555
B2 B3 2.955(13) 1_555 2_555
B2 B5 2.955(13) 1_555 2_555
B2 B3 2.955(13) 1_555 1_555
B2 B6 2.955(13) 1_555 1_555
B2 B2 2.955(13) 1_555 2_555
B2 H3 2.999(35) 1_555 5_445
B3 H3 1.257(41) 1_555 1_555
B3 B3 1.8264(83) 1_555 2_555
B3 B1 1.8264(82) 1_555 2_555
B3 B6 1.8264(82) 1_555 1_555
B3 B5 1.8264(82) 1_555 1_555
B3 B1 1.8264(82) 1_555 1_555
B3 H3 2.707(34) 1_555 2_555
B3 H1 2.707(34) 1_555 2_555
B3 H5 2.707(34) 1_555 1_555
B3 H1 2.707(34) 1_555 1_555
B3 H6 2.707(34) 1_555 1_555
B3 B2 2.955(13) 1_555 2_555
B3 B5 2.955(13) 1_555 2_555
B3 B2 2.955(13) 1_555 1_555
B3 B4 2.955(13) 1_555 1_555
B3 B6 2.955(13) 1_555 2_555
B3 H2 3.153(29) 1_555 5_555
B4 H4 1.257(41) 1_555 1_555
B4 B6 1.8264(82) 1_555 1_555
B4 B2 1.8264(82) 1_555 1_555
B4 B5 1.8264(82) 1_555 1_555
B4 B2 1.8264(82) 1_555 2_555
B4 B4 1.8264(83) 1_555 2_555
B4 H2 2.707(34) 1_555 1_555
B4 H6 2.707(34) 1_555 1_555
B4 H5 2.707(34) 1_555 1_555
B4 H2 2.707(34) 1_555 2_555
B4 H4 2.707(34) 1_555 2_555
B4 Ca1 2.786(17) 1_555 1_545
B4 B6 2.955(13) 1_555 2_555
B4 B5 2.955(13) 1_555 2_555
B4 B1 2.955(13) 1_555 2_555
B4 B3 2.955(13) 1_555 1_555
B4 B1 2.955(13) 1_555 1_555
B4 H1 3.153(29) 1_555 5_545
B5 H5 1.257(41) 1_555 1_555
B5 B6 1.8264(83) 1_555 1_555
B5 B3 1.8264(82) 1_555 1_555
B5 B4 1.8264(82) 1_555 1_555
B5 B2 1.8264(82) 1_555 1_555
B5 B1 1.8264(82) 1_555 1_555
B5 H4 2.707(34) 1_555 1_555
B5 H2 2.707(34) 1_555 1_555
B5 H6 2.707(34) 1_555 1_555
B5 H3 2.707(34) 1_555 1_555
B5 H1 2.707(34) 1_555 1_555
B5 H1 2.715(36) 1_555 7_456
B5 B3 2.955(13) 1_555 2_555
B5 B1 2.955(13) 1_555 2_555
B5 B6 2.955(13) 1_555 2_555
B5 B2 2.955(13) 1_555 2_555
B5 B4 2.955(13) 1_555 2_555
B5 H4 2.969(39) 1_555 3_556
B5 H6 3.081(32) 1_555 7_556
B6 H6 1.257(41) 1_555 1_555
B6 B1 1.8264(82) 1_555 2_555
B6 B4 1.8264(82) 1_555 1_555
B6 B5 1.8264(83) 1_555 1_555
B6 B3 1.8264(82) 1_555 1_555
B6 B2 1.8264(82) 1_555 2_555
B6 H4 2.707(34) 1_555 1_555
B6 H1 2.707(34) 1_555 2_555
B6 H5 2.707(34) 1_555 1_555
B6 H3 2.707(34) 1_555 1_555
B6 H2 2.707(34) 1_555 2_555
B6 Ca1 2.881(15) 1_555 5_545
B6 B3 2.955(13) 1_555 2_555
B6 B5 2.955(13) 1_555 2_555
B6 B2 2.955(13) 1_555 1_555
B6 B1 2.955(13) 1_555 1_555
B6 B4 2.955(13) 1_555 2_555
B6 H5 3.150(31) 1_555 7_556
H1 B1 1.257(41) 1_555 1_555
H1 H5 1.825(65) 1_555 7_456
H1 H4 1.969(67) 1_555 5_455
H1 Ca1 2.040(27) 1_555 5_445
H1 B3 2.707(34) 1_555 2_555
H1 B3 2.707(34) 1_555 1_555
H1 B5 2.707(34) 1_555 1_555
H1 B2 2.707(34) 1_555 1_555
H1 B6 2.707(34) 1_555 2_555
H1 B5 2.715(36) 1_555 7_456
H1 H6 2.870(44) 1_555 1_455
H1 H1 3.035(45) 1_555 7_456
H1 H3 3.148(43) 1_555 2_555
H1 H2 3.148(43) 1_555 1_555
H1 H3 3.148(43) 1_555 1_555
H1 H5 3.148(43) 1_555 1_555
H1 H6 3.148(43) 1_555 2_555
H1 B4 3.153(29) 1_555 5_455
H2 B2 1.257(41) 1_555 1_555
H2 H3 1.969(67) 1_555 5_445
H2 B6 2.707(34) 1_555 2_555
H2 B5 2.707(34) 1_555 1_555
H2 B1 2.707(34) 1_555 1_555
H2 B4 2.707(34) 1_555 1_555
H2 B4 2.707(34) 1_555 2_555
H2 H6 2.870(44) 1_555 1_455
H2 H4 2.979(36) 1_555 3_556
H2 H6 3.148(43) 1_555 2_555
H2 H4 3.148(43) 1_555 1_555
H2 H5 3.148(43) 1_555 1_555
H2 H1 3.148(43) 1_555 1_555
H2 H4 3.148(43) 1_555 2_555
H2 B3 3.153(29) 1_555 5_445
H3 B3 1.257(41) 1_555 1_555
H3 H2 1.969(67) 1_555 5_555
H3 B3 2.707(34) 1_555 2_555
H3 B1 2.707(34) 1_555 2_555
H3 B6 2.707(34) 1_555 1_555
H3 B5 2.707(34) 1_555 1_555
H3 B1 2.707(34) 1_555 1_555
H3 H6 2.858(44) 1_555 7_556
H3 B2 2.999(35) 1_555 5_555
H3 H5 3.033(43) 1_555 7_556
H3 Ca1 3.145(17) 1_555 5_545
H3 H3 3.148(43) 1_555 2_555
H3 H1 3.148(43) 1_555 2_555
H3 H5 3.148(43) 1_555 1_555
H3 H1 3.148(43) 1_555 1_555
H3 H6 3.148(43) 1_555 1_555
H4 B4 1.257(41) 1_555 1_555
H4 H1 1.969(67) 1_555 5_545
H4 H5 2.151(59) 1_555 3_556
H4 Ca1 2.219(16) 1_555 1_545
H4 B5 2.707(34) 1_555 1_555
H4 B2 2.707(34) 1_555 1_555
H4 B6 2.707(34) 1_555 1_555
H4 B2 2.707(34) 1_555 2_555
H4 B4 2.707(34) 1_555 2_555
H4 B5 2.969(39) 1_555 3_556
H4 H2 2.979(36) 1_555 3_556
H4 B1 2.999(35) 1_555 5_545
H4 H2 3.148(43) 1_555 1_555
H4 H6 3.148(43) 1_555 1_555
H4 H5 3.148(43) 1_555 1_555
H4 H2 3.148(43) 1_555 2_555
H4 H4 3.148(43) 1_555 2_555
H5 B5 1.257(41) 1_555 1_555
H5 H1 1.825(65) 1_555 7_456
H5 H4 2.151(59) 1_555 3_556
H5 H6 2.270(47) 1_555 7_556
H5 Ca1 2.381(41) 1_555 3_566
H5 B6 2.707(34) 1_555 1_555
H5 B3 2.707(34) 1_555 1_555
H5 B1 2.707(34) 1_555 1_555
H5 B4 2.707(34) 1_555 1_555
H5 B2 2.707(34) 1_555 1_555
H5 B1 3.010(35) 1_555 7_456
H5 H3 3.033(43) 1_555 7_556
H5 H4 3.148(43) 1_555 1_555
H5 H6 3.148(43) 1_555 1_555
H5 H2 3.148(43) 1_555 1_555
H5 H3 3.148(43) 1_555 1_555
H5 H1 3.148(43) 1_555 1_555
H5 B6 3.150(31) 1_555 7_556
H6 B6 1.257(41) 1_555 1_555
H6 H5 2.270(47) 1_555 7_556
H6 Ca1 2.458(24) 1_555 5_545
H6 B1 2.707(34) 1_555 2_555
H6 B4 2.707(34) 1_555 1_555
H6 B5 2.707(34) 1_555 1_555
H6 B3 2.707(34) 1_555 1_555
H6 B2 2.707(34) 1_555 2_555
H6 H3 2.858(44) 1_555 7_556
H6 H2 2.870(44) 1_555 1_655
H6 H1 2.870(44) 1_555 1_655
H6 B5 3.081(32) 1_555 7_556
H6 H4 3.148(43) 1_555 1_555
H6 H1 3.148(43) 1_555 2_555
H6 H5 3.148(43) 1_555 1_555
H6 H3 3.148(43) 1_555 1_555
H6 H2 3.148(43) 1_555 2_555
H6 H6 3.178(61) 1_555 2_655
